data_1552516
loop_
_publ_author_name
'Price, Jeffrey S.'
'Emslie, David J. H.'

_publ_section_title
;
 Interconversion and reactivity of manganese silyl, silylene, and silene
 complexes
;
_journal_name_full 'Chemical Science'
_journal_paper_doi 10.1039/C9SC04513A
_journal_year 2019
_chemical_formula_moiety 'C23 H48 Mn N P4 Si'
_chemical_formula_sum 'C23 H48 Mn N P4 Si'
_chemical_formula_weight 545.53
_space_group_crystal_system triclinic
_space_group_IT_number 2
_space_group_name_Hall '-P 1'
_space_group_name_H-M_alt 'P -1'
_symmetry_space_group_name_Hall '-P 1'
_symmetry_space_group_name_H-M 'P -1'
_atom_sites_solution_hydrogens mixed
_atom_sites_solution_primary dual
_audit_creation_date 2019-02-09
_audit_creation_method
;
Olex2 1.2
(compiled 2018.05.29 svn.r3508 for OlexSys, GUI svn.r5506)
;
_audit_update_record
;
2019-08-09 deposited with the CCDC.    2019-10-23 downloaded from the CCDC.
;
_cell_angle_alpha 89.6480(10)
_cell_angle_beta 74.8600(10)
_cell_angle_gamma 89.8840(10)
_cell_formula_units_Z 4
_cell_length_a 12.3626(3)
_cell_length_b 14.0448(3)
_cell_length_c 17.4117(4)
_cell_measurement_reflns_used 9578
_cell_measurement_temperature 100
_cell_measurement_theta_max 30.456
_cell_measurement_theta_min 2.239
_cell_volume 2918.21(12)
_computing_cell_refinement 'SAINT v8.34A (Bruker, 2013)'
_computing_data_reduction 'SAINT v8.34A (Bruker, 2013)'
_computing_molecular_graphics 'Olex2 (Dolomanov et al., 2009)'
_computing_publication_material 'Olex2 (Dolomanov et al., 2009)'
_computing_structure_refinement 'XL (Sheldrick, 2008)'
_computing_structure_solution 'ShelXT (Sheldrick, 2015)'
_diffrn_ambient_temperature 100
_diffrn_measured_fraction_theta_full 0.999
_diffrn_measured_fraction_theta_max 0.996
_diffrn_measurement_device_type 'Bruker APEX-II CCD'
_diffrn_measurement_method '\f and \w scans'
_diffrn_radiation_type MoK\a
_diffrn_radiation_wavelength 0.71073
_diffrn_reflns_av_R_equivalents 0.0343
_diffrn_reflns_av_unetI/netI 0.0223
_diffrn_reflns_Laue_measured_fraction_full 0.999
_diffrn_reflns_Laue_measured_fraction_max 0.996
_diffrn_reflns_limit_h_max 17
_diffrn_reflns_limit_h_min -17
_diffrn_reflns_limit_k_max 20
_diffrn_reflns_limit_k_min -20
_diffrn_reflns_limit_l_max 24
_diffrn_reflns_limit_l_min -24
_diffrn_reflns_number 153897
_diffrn_reflns_point_group_measured_fraction_full 0.999
_diffrn_reflns_point_group_measured_fraction_max 0.996
_diffrn_reflns_theta_full 25.242
_diffrn_reflns_theta_max 30.498
_diffrn_reflns_theta_min 1.212
_diffrn_standards_number 0
_exptl_absorpt_coefficient_mu 0.724
_exptl_absorpt_correction_T_max 0.7461
_exptl_absorpt_correction_T_min 0.6994
_exptl_absorpt_correction_type multi-scan
_exptl_absorpt_process_details
;  
 'SADABS-2014/4 (Bruker,2014/4) was used for absorption correction.
wR2(int) was 0.0488 before and 0.0425 after correction.
The Ratio of minimum to maximum transmission is 0.9374.
The \l/2 correction factor is 0.00150.'
;
_exptl_crystal_colour yellow
_exptl_crystal_density_diffrn 1.242
_exptl_crystal_description block
_exptl_crystal_F_000 1168
_exptl_crystal_size_max 0.5
_exptl_crystal_size_mid 0.3
_exptl_crystal_size_min 0.15
_refine_diff_density_max 0.833
_refine_diff_density_min -0.684
_refine_diff_density_rms 0.089
_refine_ls_extinction_method none
_refine_ls_goodness_of_fit_ref 1.252
_refine_ls_hydrogen_treatment mixed
_refine_ls_matrix_type full
_refine_ls_number_parameters 771
_refine_ls_number_reflns 17747
_refine_ls_number_restraints 1818
_refine_ls_restrained_S_all 1.271
_refine_ls_R_factor_all 0.0591
_refine_ls_R_factor_gt 0.0519
_refine_ls_shift/su_max 0.001
_refine_ls_shift/su_mean 0.000
_refine_ls_structure_factor_coef Fsqd
_refine_ls_weighting_details 'w=1/[\s^2^(Fo^2^)+(0.0139P)^2^+6.9604P] where P=(Fo^2^+2Fc^2^)/3'
_refine_ls_weighting_scheme calc
_refine_ls_wR_factor_gt 0.1119
_refine_ls_wR_factor_ref 0.1139
_reflns_Friedel_coverage 0.000
_reflns_number_gt 15716
_reflns_number_total 17747
_reflns_threshold_expression 'I > 2\s(I)'
_cod_data_source_file c9sc04513a3.cif
_cod_data_source_block MnHSiPh_tBuNC
_cod_depositor_comments
;

2022-11-30
Z value and formula fixed to values more according to usual
chemical conventions.                 miguel
;
_cod_original_formula_sum 'C46 H96 Mn2 N2 P8 Si2'
_cod_original_formula_weight 1091.06
_cod_original_formula_moiety '2(C23 H48 Mn N P4 Si)'
_cod_original_formula_units_Z 2
_cod_database_code 1552516
_shelx_shelxl_version_number 2016/6
_shelx_space_group_comment
;
The symmetry employed for this shelxl refinement is uniquely defined
by the following loop, which should always be used as a source of
symmetry information in preference to the above space-group names.
They are only intended as comments.
;
_shelx_estimated_absorpt_t_max 0.899
_shelx_estimated_absorpt_t_min 0.713
_olex2_refinement_description
;
1. Fixed Uiso
 At 1.2 times of:
  All C(H) groups, All C(H,H) groups
 At 1.5 times of:
  All C(H,H,H) groups
2. Restrained distances
 Mn1-P3A \\sim Mn1-P1
 with sigma of 0.005
 Mn1-P1A \\sim Mn1-P4 \\sim Mn1-P1B
 with sigma of 0.005
 Mn1-P4A \\sim Mn1-P3 \\sim Mn1-P2B
 with sigma of 0.005
 Mn1-P2 \\sim Mn1-P2A
 with sigma of 0.005
 P2C-Mn1C \\sim Mn1C-P4D
 with sigma of 0.005
 P1D-Mn1C \\sim Mn1C-P1C
 with sigma of 0.005
 Mn1C-P3D \\sim Mn1C-P1E \\sim Mn1C-P3C
 with sigma of 0.005
 Mn1C-P2D \\sim Mn1C-P2E \\sim Mn1C-P4C
 with sigma of 0.005
3. Uiso/Uaniso restraints and constraints
Uanis(C17D) = Uanis(C23C)
Uanis(C16D) = Uanis(C22C)
Uanis(P4C) = Uanis(P2D)
Uanis(P1D) = Uanis(P1C)
Uanis(C13D) = Uanis(C14C)
Uanis(C12D) = Uanis(C12C)
Uanis(C14D) = Uanis(C13C)
Uanis(C16C) = Uanis(C22D)
Uanis(C17C) = Uanis(C23D)
Uanis(P4D) = Uanis(P2C)
Uanis(C19C) = Uanis(C20D)
Uanis(P3C) = Uanis(P3D)
Uanis(C20C) = Uanis(C19D)
Uanis(C18C) = Uanis(C18D)
Uanis(C12E) = Uanis(C19C) = Uanis(C20D)
Uanis(C13E) = Uanis(C18D) = Uanis(C18C)
Uanis(P3D) = Uanis(P3C) = Uanis(P1E)
Uanis(C20C) = Uanis(C19D) = Uanis(C14E)
Uanis(C15E) = Uanis(C21C)
Uanis(P2E) = Uanis(P2D) = Uanis(P4C)
Uanis(C17D) = Uanis(C16E) = Uanis(C23C)
Uanis(C16D) = Uanis(C17E) = Uanis(C22C)
Uanis(P3) = Uanis(P2B)
Uanis(C17B) = Uanis(C19)
Uanis(C16B) = Uanis(C18)
Uanis(C20) = Uanis(C15B)
Uanis(C14B) = Uanis(C21)
Uanis(C23) = Uanis(C13B)
Uanis(C12B) = Uanis(C22)
Uanis(P1B) = Uanis(P4)
Uanis(P2) = Uanis(P2A)
Uanis(C17A) = Uanis(C17)
Uanis(C16) = Uanis(C16A)
Uanis(C23) = Uanis(C14A) = Uanis(C13B)
Uanis(C13A) = Uanis(C21) = Uanis(C14B)
Uanis(C22) = Uanis(C12B) = Uanis(C12A)
Uanis(P4) = Uanis(P1B) = Uanis(P1A)
Uanis(P4A) = Uanis(P3) = Uanis(P2B)
Uanis(C17B) = Uanis(C19) = Uanis(C23A)
Uanis(C22A) = Uanis(C16B) = Uanis(C18)
Uanis(C13) = Uanis(C20A)
Uanis(P1) = Uanis(P3A)
Uanis(C12) = Uanis(C18A)
Uanis(C14) = Uanis(C19A)
Uanis(P3A) = Uanis(P1)
4. Rigid body (RIGU) restrains
 All non-hydrogen atoms
 with sigma for 1-2 distances of 0.004 and sigma for 1-3 distances of 0.004
5. Same fragment restrains
{P1, P2, C12, C13, C14, C15, C16, C17} sigma for 1-2: 0.002, 1-3: 0.004
as
{P3, P4, C18, C19, C20, C21, C22, C23}
{P1, P2, C12, C13, C14, C15, C16, C17} sigma for 1-2: 0.002, 1-3: 0.004
as
{P1B, P2B, C12B, C13B, C14B, C15B, C16B, C17B}
{P1, P2, C12, C13, C14, C15, C16, C17} sigma for 1-2: 0.002, 1-3: 0.004
as
{P1A, P2A, C12A, C13A, C14A, C15A, C16A, C17A}
{P1, P2, C12, C13, C14, C15, C16, C17} sigma for 1-2: 0.002, 1-3: 0.004
as
{P3A, P4A, C18A, C19A, C20A, C21A, C22A, C23A}
{P2, P1, C17, C16, C15, C14, C13, C12} sigma for 1-2: 0.002, 1-3: 0.004
as
{P1C, P2C, C12C, C13C, C14C, C15C, C16C, C17C}
{P1, P2, C12, C13, C14, C15, C16, C17} sigma for 1-2: 0.002, 1-3: 0.004
as
{P3C, P4C, C18C, C19C, C20C, C21C, C22C, C23C}
{P2, P1, C17, C16, C15, C14, C13, C12} sigma for 1-2: 0.002, 1-3: 0.004
as
{P1D, P2D, C12D, C13D, C14D, C15D, C16D, C17D}
{P1, P2, C12, C13, C14, C15, C16, C17} sigma for 1-2: 0.002, 1-3: 0.004
as
{P3D, P4D, C18D, C19D, C20D, C21D, C22D, C23D}
{P1, P2, C12, C13, C14, C15, C16, C17} sigma for 1-2: 0.002, 1-3: 0.004
as
{P1E, P2E, C12E, C13E, C14E, C15E, C16E, C17E}
6. Others
 1*[Sof(P1C)+Sof(P2C)+Sof(C12C)+Sof(H12K)+Sof(H12J)+Sof(H12L)+Sof(C13C)+
 Sof(H13K)+Sof(H13J)+Sof(H13L)+Sof(C14C)+Sof(H14G)+Sof(H14H)+Sof(C15C)+
 Sof(H15G)+Sof(H15H)+Sof(C16C)+Sof(H16J)+Sof(H16K)+Sof(H16L)+Sof(C17C)+
 Sof(H17J)+Sof(H17K)+Sof(H17L)+Sof(P1D)+Sof(P2D)+Sof(C12D)+Sof(H12M)+Sof(H12N)+
 Sof(H12O)+Sof(C13D)+Sof(H13M)+Sof(H13N)+Sof(H13O)+Sof(C14D)+Sof(H14I)+
 Sof(H14J)+Sof(C15D)+Sof(H15I)+Sof(H15J)+Sof(C16D)+Sof(H16M)+Sof(H16N)+
 Sof(H16O)+Sof(C17D)+Sof(H17M)+Sof(H17N)+Sof(H17O)+Sof(P3D)+Sof(P4D)+Sof(C18D)+
 Sof(H18J)+Sof(H18K)+Sof(H18L)+Sof(C19D)+Sof(H19J)+Sof(H19K)+Sof(H19L)+
 Sof(C20D)+Sof(H20G)+Sof(H20H)+Sof(C21D)+Sof(H21G)+Sof(H21H)+Sof(C22D)+
 Sof(H22J)+Sof(H22K)+Sof(H22L)+Sof(C23D)+Sof(H23J)+Sof(H23K)+Sof(H23L)]+1*
 [Sof(P3C)+Sof(P4C)+Sof(C18C)+Sof(H18G)+Sof(H18H)+Sof(H18I)+Sof(C19C)+Sof(H19G)+
 Sof(H19H)+Sof(H19I)+Sof(C20C)+Sof(H20E)+Sof(H20F)+Sof(C21C)+Sof(H21E)+
 Sof(H21F)+Sof(C22C)+Sof(H22G)+Sof(H22H)+Sof(H22I)+Sof(C23C)+Sof(H23G)+
 Sof(H23H)+Sof(H23I)]+1*[Sof(P1E)+Sof(P2E)+Sof(C12E)+Sof(H12P)+Sof(H12Q)+
 Sof(H12R)+Sof(C13E)+Sof(H13P)+Sof(H13Q)+Sof(H13R)+Sof(C14E)+Sof(H14K)+
 Sof(H14L)+Sof(C15E)+Sof(H15K)+Sof(H15L)+Sof(C16E)+Sof(H16P)+Sof(H16Q)+
 Sof(H16R)+Sof(C17E)+Sof(H17P)+Sof(H17Q)+Sof(H17R)]=1 with esd of 0.00001
 1*[Sof(P1)+Sof(P2)+Sof(C12)+Sof(H12A)+Sof(H12B)+Sof(H12C)+Sof(C13)+Sof(H13A)+
 Sof(H13B)+Sof(H13C)+Sof(C14)+Sof(H14A)+Sof(H14B)+Sof(C15)+Sof(H15A)+Sof(H15B)+
 Sof(C16)+Sof(H16A)+Sof(H16B)+Sof(H16C)+Sof(C17)+Sof(H17A)+Sof(H17B)+Sof(H17C)+
 Sof(P1A)+Sof(P2A)+Sof(C12A)+Sof(H12G)+Sof(H12H)+Sof(H12I)+Sof(C13A)+Sof(H13G)+
 Sof(H13H)+Sof(H13I)+Sof(C14A)+Sof(H14E)+Sof(H14F)+Sof(C15A)+Sof(H15E)+
 Sof(H15F)+Sof(C16A)+Sof(H16G)+Sof(H16H)+Sof(H16I)+Sof(C17A)+Sof(H17G)+
 Sof(H17H)+Sof(H17I)+Sof(P3A)+Sof(P4A)+Sof(C18A)+Sof(H18D)+Sof(H18E)+Sof(H18F)+
 Sof(C19A)+Sof(H19D)+Sof(H19E)+Sof(H19F)+Sof(C20A)+Sof(H20C)+Sof(H20D)+
 Sof(C21A)+Sof(H21C)+Sof(H21D)+Sof(C22A)+Sof(H22D)+Sof(H22E)+Sof(H22F)+
 Sof(C23A)+Sof(H23D)+Sof(H23E)+Sof(H23F)]+1*[Sof(P3)+Sof(P4)+Sof(C18)+Sof(H18A)+
 Sof(H18B)+Sof(H18C)+Sof(C19)+Sof(H19A)+Sof(H19B)+Sof(H19C)+Sof(C20)+Sof(H20A)+
 Sof(H20B)+Sof(C21)+Sof(H21A)+Sof(H21B)+Sof(C22)+Sof(H22A)+Sof(H22B)+Sof(H22C)+
 Sof(C23)+Sof(H23A)+Sof(H23B)+Sof(H23C)]+1*[Sof(P1B)+Sof(P2B)+Sof(C12B)+
 Sof(H12D)+Sof(H12E)+Sof(H12F)+Sof(C13B)+Sof(H13D)+Sof(H13E)+Sof(H13F)+
 Sof(C14B)+Sof(H14D)+Sof(H14C)+Sof(C15B)+Sof(H15C)+Sof(H15D)+Sof(C16B)+
 Sof(H16D)+Sof(H16E)+Sof(H16F)+Sof(C17B)+Sof(H17D)+Sof(H17E)+Sof(H17F)]=1 with
 esd of 0.00001
 Sof(P1C)=Sof(P2C)=Sof(C12C)=Sof(H12K)=Sof(H12J)=Sof(H12L)=Sof(C13C)=Sof(H13K)=
 Sof(H13J)=Sof(H13L)=Sof(C14C)=Sof(H14G)=Sof(H14H)=Sof(C15C)=Sof(H15G)=
 Sof(H15H)=Sof(C16C)=Sof(H16J)=Sof(H16K)=Sof(H16L)=Sof(C17C)=Sof(H17J)=
 Sof(H17K)=Sof(H17L)=1-FVAR(1)
 Sof(P1D)=Sof(P2D)=Sof(C12D)=Sof(H12M)=Sof(H12N)=Sof(H12O)=Sof(C13D)=Sof(H13M)=
 Sof(H13N)=Sof(H13O)=Sof(C14D)=Sof(H14I)=Sof(H14J)=Sof(C15D)=Sof(H15I)=
 Sof(H15J)=Sof(C16D)=Sof(H16M)=Sof(H16N)=Sof(H16O)=Sof(C17D)=Sof(H17M)=
 Sof(H17N)=Sof(H17O)=Sof(P3D)=Sof(P4D)=Sof(C18D)=Sof(H18J)=Sof(H18K)=Sof(H18L)=
 Sof(C19D)=Sof(H19J)=Sof(H19K)=Sof(H19L)=Sof(C20D)=Sof(H20G)=Sof(H20H)=
 Sof(C21D)=Sof(H21G)=Sof(H21H)=Sof(C22D)=Sof(H22J)=Sof(H22K)=Sof(H22L)=
 Sof(C23D)=Sof(H23J)=Sof(H23K)=Sof(H23L)=FVAR(1)
 Sof(P3C)=Sof(P4C)=Sof(C18C)=Sof(H18G)=Sof(H18H)=Sof(H18I)=Sof(C19C)=Sof(H19G)=
 Sof(H19H)=Sof(H19I)=Sof(C20C)=Sof(H20E)=Sof(H20F)=Sof(C21C)=Sof(H21E)=
 Sof(H21F)=Sof(C22C)=Sof(H22G)=Sof(H22H)=Sof(H22I)=Sof(C23C)=Sof(H23G)=
 Sof(H23H)=Sof(H23I)=FVAR(2)
 Sof(P1E)=Sof(P2E)=Sof(C12E)=Sof(H12P)=Sof(H12Q)=Sof(H12R)=Sof(C13E)=Sof(H13P)=
 Sof(H13Q)=Sof(H13R)=Sof(C14E)=Sof(H14K)=Sof(H14L)=Sof(C15E)=Sof(H15K)=
 Sof(H15L)=Sof(C16E)=Sof(H16P)=Sof(H16Q)=Sof(H16R)=Sof(C17E)=Sof(H17P)=
 Sof(H17Q)=Sof(H17R)=FVAR(3)
 Sof(P1)=Sof(P2)=Sof(C12)=Sof(H12A)=Sof(H12B)=Sof(H12C)=Sof(C13)=Sof(H13A)=
 Sof(H13B)=Sof(H13C)=Sof(C14)=Sof(H14A)=Sof(H14B)=Sof(C15)=Sof(H15A)=Sof(H15B)=
 Sof(C16)=Sof(H16A)=Sof(H16B)=Sof(H16C)=Sof(C17)=Sof(H17A)=Sof(H17B)=Sof(H17C)=
 1-FVAR(4)
 Sof(P1A)=Sof(P2A)=Sof(C12A)=Sof(H12G)=Sof(H12H)=Sof(H12I)=Sof(C13A)=Sof(H13G)=
 Sof(H13H)=Sof(H13I)=Sof(C14A)=Sof(H14E)=Sof(H14F)=Sof(C15A)=Sof(H15E)=
 Sof(H15F)=Sof(C16A)=Sof(H16G)=Sof(H16H)=Sof(H16I)=Sof(C17A)=Sof(H17G)=
 Sof(H17H)=Sof(H17I)=Sof(P3A)=Sof(P4A)=Sof(C18A)=Sof(H18D)=Sof(H18E)=Sof(H18F)=
 Sof(C19A)=Sof(H19D)=Sof(H19E)=Sof(H19F)=Sof(C20A)=Sof(H20C)=Sof(H20D)=
 Sof(C21A)=Sof(H21C)=Sof(H21D)=Sof(C22A)=Sof(H22D)=Sof(H22E)=Sof(H22F)=
 Sof(C23A)=Sof(H23D)=Sof(H23E)=Sof(H23F)=FVAR(4)
 Sof(P3)=Sof(P4)=Sof(C18)=Sof(H18A)=Sof(H18B)=Sof(H18C)=Sof(C19)=Sof(H19A)=
 Sof(H19B)=Sof(H19C)=Sof(C20)=Sof(H20A)=Sof(H20B)=Sof(C21)=Sof(H21A)=Sof(H21B)=
 Sof(C22)=Sof(H22A)=Sof(H22B)=Sof(H22C)=Sof(C23)=Sof(H23A)=Sof(H23B)=Sof(H23C)=
 FVAR(5)
 Sof(P1B)=Sof(P2B)=Sof(C12B)=Sof(H12D)=Sof(H12E)=Sof(H12F)=Sof(C13B)=Sof(H13D)=
 Sof(H13E)=Sof(H13F)=Sof(C14B)=Sof(H14D)=Sof(H14C)=Sof(C15B)=Sof(H15C)=
 Sof(H15D)=Sof(C16B)=Sof(H16D)=Sof(H16E)=Sof(H16F)=Sof(C17B)=Sof(H17D)=
 Sof(H17E)=Sof(H17F)=FVAR(6)
7.a Secondary CH2 refined with riding coordinates:
 C20(H20A,H20B), C21(H21A,H21B), C14(H14A,H14B), C15(H15A,H15B), C14B(H14D,
 H14C), C15B(H15C,H15D), C14A(H14E,H14F), C15A(H15E,H15F), C20A(H20C,H20D),
 C21A(H21C,H21D), C14C(H14G,H14H), C15C(H15G,H15H), C20C(H20E,H20F), C21C(H21E,
 H21F), C14D(H14I,H14J), C15D(H15I,H15J), C20D(H20G,H20H), C21D(H21G,H21H),
 C14E(H14K,H14L), C15E(H15K,H15L)
7.b Me refined with riding coordinates:
 C12A(H12G,H12H,H12I), C13A(H13G,H13H,H13I), C17A(H17G,H17H,H17I), C19A(H19D,
 H19E,H19F), C22A(H22D,H22E,H22F), C13D(H13M,H13N,H13O)
7.c Aromatic/amide H refined with riding coordinates:
 C7(H7), C8(H8), C9(H9), C10(H10), C11(H11), C7C(H7C), C8C(H8C), C9C(H9C),
 C10C(H10C), C11C(H11C)
7.d Idealised Me refined as rotating group:
 C3(H3A,H3B,H3C), C4(H4A,H4B,H4C), C5(H5A,H5B,H5C), C18(H18A,H18B,H18C),
 C19(H19A,H19B,H19C), C22(H22A,H22B,H22C), C23(H23A,H23B,H23C), C12(H12A,H12B,
 H12C), C13(H13A,H13B,H13C), C16(H16A,H16B,H16C), C17(H17A,H17B,H17C),
 C12B(H12D,H12E,H12F), C13B(H13D,H13E,H13F), C16B(H16D,H16E,H16F), C17B(H17D,
 H17E,H17F), C16A(H16G,H16H,H16I), C18A(H18D,H18E,H18F), C23A(H23D,H23E,H23F),
 C3C(H3CA,H3CB,H3CC), C4C(H4CA,H4CB,H4CC), C5C(H5CA,H5CB,H5CC), C12C(H12K,H12J,
 H12L), C13C(H13K,H13J,H13L), C16C(H16J,H16K,H16L), C17C(H17J,H17K,H17L),
 C18C(H18G,H18H,H18I), C19C(H19G,H19H,H19I), C22C(H22G,H22H,H22I), C23C(H23G,
 H23H,H23I), C12D(H12M,H12N,H12O), C16D(H16M,H16N,H16O), C17D(H17M,H17N,H17O),
 C18D(H18J,H18K,H18L), C19D(H19J,H19K,H19L), C22D(H22J,H22K,H22L), C23D(H23J,
 H23K,H23L), C12E(H12P,H12Q,H12R), C13E(H13P,H13Q,H13R), C16E(H16P,H16Q,H16R),
 C17E(H17P,H17Q,H17R)
;
_olex2_submission_special_instructions 'No special instructions were received'

loop_
_space_group_symop_operation_xyz
'x, y, z'
'-x, -y, -z'

loop_
_atom_site_label
_atom_site_type_symbol
_atom_site_fract_x
_atom_site_fract_y
_atom_site_fract_z
_atom_site_U_iso_or_equiv
_atom_site_adp_type
_atom_site_occupancy
_atom_site_site_symmetry_order
_atom_site_calc_flag
_atom_site_refinement_flags_posn
_atom_site_refinement_flags_adp
_atom_site_refinement_flags_occupancy
_atom_site_disorder_assembly
_atom_site_disorder_group
Mn1 Mn 0.29466(3) 0.03023(2) 0.79295(2) 0.01105(7) Uani 1 1 d D U . . .
Si1 Si 0.10815(5) 0.07421(5) 0.80054(4) 0.01444(12) Uani 1 1 d . U . . .
H1A H 0.025(3) 0.054(3) 0.875(2) 0.041(11) Uiso 1 1 d . . . . .
H1B H 0.088(3) 0.175(3) 0.793(2) 0.040(11) Uiso 1 1 d . . . . .
N1 N 0.2984(2) -0.07035(19) 0.63935(14) 0.0266(5) Uani 1 1 d . U . . .
C1 C 0.29452(18) -0.03091(16) 0.69972(14) 0.0135(4) Uani 1 1 d . U . . .
C2 C 0.2849(2) -0.13192(18) 0.57654(15) 0.0194(5) Uani 1 1 d . U . . .
C3 C 0.1770(3) -0.1893(3) 0.6080(3) 0.0489(10) Uani 1 1 d . U . . .
H3A H 0.183606 -0.227955 0.652261 0.073 Uiso 1 1 calc GR . . . .
H3B H 0.165008 -0.229429 0.566597 0.073 Uiso 1 1 calc GR . . . .
H3C H 0.114826 -0.146495 0.624994 0.073 Uiso 1 1 calc GR . . . .
C4 C 0.2776(3) -0.0704(3) 0.50629(17) 0.0361(8) Uani 1 1 d . U . . .
H4A H 0.214012 -0.028792 0.521858 0.054 Uiso 1 1 calc GR . . . .
H4B H 0.269499 -0.110267 0.463564 0.054 Uiso 1 1 calc GR . . . .
H4C H 0.344668 -0.033113 0.488946 0.054 Uiso 1 1 calc GR . . . .
C5 C 0.3862(3) -0.1985(2) 0.55315(19) 0.0322(7) Uani 1 1 d . U . . .
H5A H 0.453224 -0.161548 0.534152 0.048 Uiso 1 1 calc GR . . . .
H5B H 0.377460 -0.240574 0.511934 0.048 Uiso 1 1 calc GR . . . .
H5C H 0.391569 -0.235265 0.598704 0.048 Uiso 1 1 calc GR . . . .
C6 C 0.02420(19) 0.02841(17) 0.72984(14) 0.0151(4) Uani 1 1 d . U . . .
C7 C -0.0649(2) -0.03651(18) 0.75511(15) 0.0183(5) Uani 1 1 d . U . . .
H7 H -0.080192 -0.061395 0.806438 0.022 Uiso 1 1 calc R . . . .
C8 C -0.1310(2) -0.0646(2) 0.70532(17) 0.0223(5) Uani 1 1 d . U . . .
H8 H -0.188146 -0.108690 0.723407 0.027 Uiso 1 1 calc R . . . .
C9 C -0.1121(2) -0.0270(2) 0.62906(17) 0.0235(5) Uani 1 1 d . U . . .
H9 H -0.157124 -0.044704 0.596290 0.028 Uiso 1 1 calc R . . . .
C10 C -0.0248(2) 0.0374(2) 0.60227(16) 0.0224(5) Uani 1 1 d . U . . .
H10 H -0.011473 0.063518 0.551434 0.027 Uiso 1 1 calc R . . . .
C11 C 0.0426(2) 0.06286(18) 0.65154(15) 0.0188(5) Uani 1 1 d . U . . .
H11 H 0.102161 0.104274 0.631895 0.023 Uiso 1 1 calc R . . . .
P1 P 0.34882(8) 0.16710(5) 0.72798(4) 0.01435(14) Uani 0.9615(14) 1 d D U P A 1
P2 P 0.47895(5) 0.00395(5) 0.77238(4) 0.01466(13) Uani 0.9615(14) 1 d D U P A 1
P3 P 0.26051(8) 0.09334(7) 0.91699(5) 0.01454(19) Uani 0.812(2) 1 d D U P A 1
P4 P 0.24203(17) -0.10577(8) 0.85690(7) 0.0136(2) Uani 0.812(2) 1 d D U P A 1
C18 C 0.1617(2) 0.19262(19) 0.95247(19) 0.0228(7) Uani 0.812(2) 1 d D U P A 1
H18A H 0.195920 0.251583 0.930747 0.034 Uiso 0.812(2) 1 calc GR . P A 1
H18B H 0.143308 0.195012 1.009505 0.034 Uiso 0.812(2) 1 calc GR . P A 1
H18C H 0.094664 0.182760 0.935539 0.034 Uiso 0.812(2) 1 calc GR . P A 1
C19 C 0.3733(3) 0.1351(3) 0.9600(2) 0.0264(7) Uani 0.812(2) 1 d D U P A 1
H19A H 0.421505 0.082625 0.964061 0.040 Uiso 0.812(2) 1 calc GR . P A 1
H19B H 0.341175 0.160705 1.011914 0.040 Uiso 0.812(2) 1 calc GR . P A 1
H19C H 0.416078 0.183550 0.926283 0.040 Uiso 0.812(2) 1 calc GR . P A 1
C20 C 0.1939(3) 0.00174(15) 0.99188(13) 0.0264(7) Uani 0.812(2) 1 d D U P A 1
H20A H 0.208893 0.015814 1.042600 0.032 Uiso 0.812(2) 1 calc R . P A 1
H20B H 0.113432 0.002142 0.999131 0.032 Uiso 0.812(2) 1 calc R . P A 1
C21 C 0.2415(3) -0.09650(16) 0.96301(12) 0.0245(7) Uani 0.812(2) 1 d D U P A 1
H21A H 0.195343 -0.146307 0.993885 0.029 Uiso 0.812(2) 1 calc R . P A 1
H21B H 0.317043 -0.103095 0.968924 0.029 Uiso 0.812(2) 1 calc R . P A 1
C22 C 0.1024(2) -0.1562(2) 0.8648(2) 0.0237(7) Uani 0.812(2) 1 d D U P A 1
H22A H 0.046037 -0.112518 0.892558 0.036 Uiso 0.812(2) 1 calc GR . P A 1
H22B H 0.094950 -0.215450 0.893569 0.036 Uiso 0.812(2) 1 calc GR . P A 1
H22C H 0.093256 -0.167096 0.812503 0.036 Uiso 0.812(2) 1 calc GR . P A 1
C23 C 0.3245(2) -0.2154(2) 0.8276(2) 0.0209(7) Uani 0.812(2) 1 d D U P A 1
H23A H 0.329919 -0.228780 0.772709 0.031 Uiso 0.812(2) 1 calc GR . P A 1
H23B H 0.288307 -0.267599 0.860065 0.031 Uiso 0.812(2) 1 calc GR . P A 1
H23C H 0.398321 -0.206908 0.834728 0.031 Uiso 0.812(2) 1 calc GR . P A 1
C12 C 0.3031(2) 0.19899(19) 0.63827(13) 0.0215(5) Uani 0.9615(14) 1 d D U P A 1
H12A H 0.311429 0.144836 0.603832 0.032 Uiso 0.9615(14) 1 calc GR . P A 1
H12B H 0.348218 0.250502 0.610779 0.032 Uiso 0.9615(14) 1 calc GR . P A 1
H12C H 0.225906 0.218192 0.653571 0.032 Uiso 0.9615(14) 1 calc GR . P A 1
C13 C 0.3257(2) 0.28341(15) 0.77754(16) 0.0225(5) Uani 0.9615(14) 1 d D U P A 1
H13A H 0.247121 0.291921 0.801775 0.034 Uiso 0.9615(14) 1 calc GR . P A 1
H13B H 0.351771 0.333044 0.739041 0.034 Uiso 0.9615(14) 1 calc GR . P A 1
H13C H 0.366059 0.285984 0.817680 0.034 Uiso 0.9615(14) 1 calc GR . P A 1
C14 C 0.50278(16) 0.16930(17) 0.68453(15) 0.0212(5) Uani 0.9615(14) 1 d D U P A 1
H14A H 0.521396 0.139369 0.632669 0.025 Uiso 0.9615(14) 1 calc R . P A 1
H14B H 0.529189 0.234588 0.677991 0.025 Uiso 0.9615(14) 1 calc R . P A 1
C15 C 0.55917(17) 0.11550(14) 0.74050(15) 0.0202(5) Uani 0.9615(14) 1 d D U P A 1
H15A H 0.559003 0.154261 0.786451 0.024 Uiso 0.9615(14) 1 calc R . P A 1
H15B H 0.636244 0.100726 0.713169 0.024 Uiso 0.9615(14) 1 calc R . P A 1
C16 C 0.5458(2) -0.07432(18) 0.68874(14) 0.0232(6) Uani 0.9615(14) 1 d D U P A 1
H16A H 0.516628 -0.137689 0.699536 0.035 Uiso 0.9615(14) 1 calc GR . P A 1
H16B H 0.625353 -0.075211 0.682323 0.035 Uiso 0.9615(14) 1 calc GR . P A 1
H16C H 0.530349 -0.050811 0.640824 0.035 Uiso 0.9615(14) 1 calc GR . P A 1
C17 C 0.5539(2) -0.0412(2) 0.84435(15) 0.0269(6) Uani 0.9615(14) 1 d D U P A 1
H17A H 0.543652 0.002305 0.887979 0.040 Uiso 0.9615(14) 1 calc GR . P A 1
H17B H 0.632371 -0.046817 0.818467 0.040 Uiso 0.9615(14) 1 calc GR . P A 1
H17C H 0.524643 -0.102496 0.863921 0.040 Uiso 0.9615(14) 1 calc GR . P A 1
P1B P 0.2417(10) -0.1118(4) 0.8489(4) 0.0136(2) Uani 0.150(2) 1 d D U P A 2
P2B P 0.2827(5) 0.0755(4) 0.9198(3) 0.01454(19) Uani 0.150(2) 1 d D U P A 2
C12B C 0.1249(11) -0.1797(11) 0.8277(8) 0.0237(7) Uani 0.150(2) 1 d D U P A 2
H12D H 0.058304 -0.141263 0.839917 0.036 Uiso 0.150(2) 1 calc GR . P A 2
H12E H 0.111946 -0.236462 0.859779 0.036 Uiso 0.150(2) 1 calc GR . P A 2
H12F H 0.143681 -0.196592 0.772465 0.036 Uiso 0.150(2) 1 calc GR . P A 2
C13B C 0.3416(11) -0.2109(11) 0.8404(9) 0.0209(7) Uani 0.150(2) 1 d D U P A 2
H13D H 0.391332 -0.211301 0.787871 0.031 Uiso 0.150(2) 1 calc GR . P A 2
H13E H 0.301282 -0.270047 0.850133 0.031 Uiso 0.150(2) 1 calc GR . P A 2
H13F H 0.384153 -0.203202 0.878826 0.031 Uiso 0.150(2) 1 calc GR . P A 2
C14B C 0.1889(11) -0.1015(6) 0.9584(4) 0.0245(7) Uani 0.150(2) 1 d D U P A 2
H14D H 0.111261 -0.080936 0.972317 0.029 Uiso 0.150(2) 1 calc R . P A 2
H14C H 0.192801 -0.162957 0.983321 0.029 Uiso 0.150(2) 1 calc R . P A 2
C15B C 0.2609(11) -0.0289(5) 0.9881(4) 0.0264(7) Uani 0.150(2) 1 d D U P A 2
H15C H 0.332456 -0.057043 0.988511 0.032 Uiso 0.150(2) 1 calc R . P A 2
H15D H 0.223386 -0.009411 1.041766 0.032 Uiso 0.150(2) 1 calc R . P A 2
C16B C 0.1636(10) 0.1511(9) 0.9702(8) 0.0228(7) Uani 0.150(2) 1 d D U P A 2
H16D H 0.147102 0.195464 0.932677 0.034 Uiso 0.150(2) 1 calc GR . P A 2
H16E H 0.182363 0.185245 1.012529 0.034 Uiso 0.150(2) 1 calc GR . P A 2
H16F H 0.099131 0.111819 0.991700 0.034 Uiso 0.150(2) 1 calc GR . P A 2
C17B C 0.3925(12) 0.1385(10) 0.9545(10) 0.0264(7) Uani 0.150(2) 1 d D U P A 2
H17D H 0.465026 0.118284 0.923755 0.040 Uiso 0.150(2) 1 calc GR . P A 2
H17E H 0.384421 0.124009 1.009621 0.040 Uiso 0.150(2) 1 calc GR . P A 2
H17F H 0.384868 0.205913 0.947963 0.040 Uiso 0.150(2) 1 calc GR . P A 2
P1A P 0.2368(10) -0.0979(10) 0.8686(12) 0.0136(2) Uani 0.0385(14) 1 d D U P A 3
P2A P 0.4672(5) -0.0253(10) 0.7851(10) 0.01466(13) Uani 0.0385(14) 1 d D U P A 3
C12A C 0.128(2) -0.173(3) 0.843(3) 0.0237(7) Uani 0.0385(14) 1 d D U P A 3
H12G H 0.143500 -0.178251 0.786657 0.036 Uiso 0.0385(14) 1 calc R . P A 3
H12H H 0.128796 -0.234910 0.866578 0.036 Uiso 0.0385(14) 1 calc R . P A 3
H12I H 0.055999 -0.144025 0.863945 0.036 Uiso 0.0385(14) 1 calc R . P A 3
C13A C 0.183(3) -0.103(3) 0.9775(12) 0.0245(7) Uani 0.0385(14) 1 d D U P A 3
H13G H 0.230519 -0.066482 1.001648 0.037 Uiso 0.0385(14) 1 calc R . P A 3
H13H H 0.108240 -0.077035 0.992598 0.037 Uiso 0.0385(14) 1 calc R . P A 3
H13I H 0.181038 -0.167921 0.995232 0.037 Uiso 0.0385(14) 1 calc R . P A 3
C14A C 0.3528(14) -0.1856(8) 0.8525(19) 0.0209(7) Uani 0.0385(14) 1 d D U P A 3
H14E H 0.337936 -0.231700 0.895688 0.025 Uiso 0.0385(14) 1 calc R . P A 3
H14F H 0.358930 -0.219411 0.803112 0.025 Uiso 0.0385(14) 1 calc R . P A 3
C15A C 0.4622(13) -0.1325(14) 0.8489(17) 0.032(10) Uani 0.0385(14) 1 d D U P A 3
H15E H 0.525906 -0.173374 0.826751 0.038 Uiso 0.0385(14) 1 calc R . P A 3
H15F H 0.464769 -0.113952 0.901964 0.038 Uiso 0.0385(14) 1 calc R . P A 3
C16A C 0.559(3) -0.068(3) 0.6904(13) 0.0232(6) Uani 0.0385(14) 1 d D U P A 3
H16G H 0.517693 -0.068580 0.650648 0.035 Uiso 0.0385(14) 1 calc GR . P A 3
H16H H 0.584101 -0.131275 0.697632 0.035 Uiso 0.0385(14) 1 calc GR . P A 3
H16I H 0.622178 -0.026398 0.673708 0.035 Uiso 0.0385(14) 1 calc GR . P A 3
C17A C 0.573(3) 0.045(2) 0.818(2) 0.0269(6) Uani 0.0385(14) 1 d D U P A 3
H17G H 0.539513 0.074002 0.867984 0.040 Uiso 0.0385(14) 1 calc R . P A 3
H17H H 0.633419 0.004224 0.822643 0.040 Uiso 0.0385(14) 1 calc R . P A 3
H17I H 0.602433 0.094024 0.778852 0.040 Uiso 0.0385(14) 1 calc R . P A 3
P3A P 0.342(2) 0.1606(7) 0.7172(6) 0.01435(14) Uani 0.0385(14) 1 d D U P A 3
P4A P 0.2791(12) 0.1331(7) 0.8953(5) 0.01454(19) Uani 0.0385(14) 1 d D U P A 3
C18A C 0.319(5) 0.211(2) 0.6244(14) 0.0215(5) Uani 0.0385(14) 1 d D U P A 3
H18D H 0.380607 0.193563 0.580282 0.032 Uiso 0.0385(14) 1 calc GR . P A 3
H18E H 0.313942 0.278741 0.628292 0.032 Uiso 0.0385(14) 1 calc GR . P A 3
H18F H 0.250725 0.185631 0.616275 0.032 Uiso 0.0385(14) 1 calc GR . P A 3
C19A C 0.496(2) 0.152(3) 0.684(3) 0.0212(5) Uani 0.0385(14) 1 d D U P A 3
H19D H 0.523870 0.125965 0.726438 0.032 Uiso 0.0385(14) 1 calc R . P A 3
H19E H 0.516878 0.110545 0.638768 0.032 Uiso 0.0385(14) 1 calc R . P A 3
H19F H 0.527321 0.213767 0.669822 0.032 Uiso 0.0385(14) 1 calc R . P A 3
C20A C 0.325(3) 0.2703(5) 0.7780(11) 0.0225(5) Uani 0.0385(14) 1 d D U P A 3
H20C H 0.375583 0.319255 0.750145 0.027 Uiso 0.0385(14) 1 calc R . P A 3
H20D H 0.248704 0.293906 0.787124 0.027 Uiso 0.0385(14) 1 calc R . P A 3
C21A C 0.350(3) 0.2469(12) 0.8576(10) 0.021(7) Uani 0.0385(14) 1 d D U P A 3
H21C H 0.322717 0.297494 0.895461 0.025 Uiso 0.0385(14) 1 calc R . P A 3
H21D H 0.430288 0.240804 0.850385 0.025 Uiso 0.0385(14) 1 calc R . P A 3
C22A C 0.151(2) 0.178(2) 0.966(2) 0.0228(7) Uani 0.0385(14) 1 d D U P A 3
H22D H 0.098699 0.198395 0.936746 0.034 Uiso 0.0385(14) 1 calc R . P A 3
H22E H 0.117847 0.127742 1.002007 0.034 Uiso 0.0385(14) 1 calc R . P A 3
H22F H 0.169500 0.230292 0.994794 0.034 Uiso 0.0385(14) 1 calc R . P A 3
C23A C 0.357(3) 0.101(3) 0.969(2) 0.0264(7) Uani 0.0385(14) 1 d D U P A 3
H23D H 0.337137 0.037493 0.988557 0.040 Uiso 0.0385(14) 1 calc GR . P A 3
H23E H 0.337560 0.144678 1.013077 0.040 Uiso 0.0385(14) 1 calc GR . P A 3
H23F H 0.435822 0.104302 0.944934 0.040 Uiso 0.0385(14) 1 calc GR . P A 3
H1CA H 0.410(3) 0.665(3) 0.196(2) 0.031(9) Uiso 1 1 d . . . . .
Mn1C Mn 0.20509(3) 0.52449(3) 0.20612(2) 0.01145(7) Uani 1 1 d D U . . .
Si1C Si 0.39285(5) 0.56716(5) 0.19502(4) 0.01661(13) Uani 1 1 d . U . . .
H1CB H 0.474(3) 0.541(2) 0.1225(19) 0.023(8) Uiso 1 1 d . . . . .
N1C N 0.2049(2) 0.42238(19) 0.35942(14) 0.0263(5) Uani 1 1 d . U . . .
C1C C 0.20674(19) 0.46366(17) 0.30014(14) 0.0140(4) Uani 1 1 d . U . . .
C2C C 0.2151(2) 0.36528(18) 0.42620(15) 0.0193(5) Uani 1 1 d . U . . .
C3C C 0.3238(3) 0.3082(3) 0.4026(3) 0.0458(9) Uani 1 1 d . U . . .
H3CA H 0.322090 0.266789 0.359277 0.069 Uiso 1 1 calc GR . . . .
H3CB H 0.331510 0.270815 0.447256 0.069 Uiso 1 1 calc GR . . . .
H3CC H 0.386168 0.350977 0.386522 0.069 Uiso 1 1 calc GR . . . .
C4C C 0.1139(3) 0.2978(2) 0.45023(19) 0.0339(7) Uani 1 1 d . U . . .
H4CA H 0.046127 0.334501 0.465000 0.051 Uiso 1 1 calc GR . . . .
H4CB H 0.120200 0.259184 0.494544 0.051 Uiso 1 1 calc GR . . . .
H4CC H 0.112310 0.257613 0.406151 0.051 Uiso 1 1 calc GR . . . .
C5C C 0.2169(3) 0.4317(2) 0.49469(17) 0.0349(7) Uani 1 1 d . U . . .
H5CA H 0.281138 0.472653 0.479421 0.052 Uiso 1 1 calc GR . . . .
H5CB H 0.220821 0.394747 0.540452 0.052 Uiso 1 1 calc GR . . . .
H5CC H 0.149926 0.469589 0.507363 0.052 Uiso 1 1 calc GR . . . .
C6C C 0.47616(19) 0.52440(17) 0.26797(15) 0.0155(4) Uani 1 1 d . U . . .
C7C C 0.5686(2) 0.46313(18) 0.24366(16) 0.0184(5) Uani 1 1 d . U . . .
H7C H 0.586914 0.439539 0.192076 0.022 Uiso 1 1 calc R . . . .
C8C C 0.6337(2) 0.4367(2) 0.29483(16) 0.0218(5) Uani 1 1 d . U . . .
H8C H 0.692767 0.394213 0.277538 0.026 Uiso 1 1 calc R . . . .
C9C C 0.6111(2) 0.4732(2) 0.37121(17) 0.0233(5) Uani 1 1 d . U . . .
H9C H 0.655467 0.456522 0.404880 0.028 Uiso 1 1 calc R . . . .
C10C C 0.5210(2) 0.53503(19) 0.39665(16) 0.0220(5) Uani 1 1 d . U . . .
H10C H 0.505548 0.560926 0.447399 0.026 Uiso 1 1 calc R . . . .
C11C C 0.4539(2) 0.55830(18) 0.34614(15) 0.0189(5) Uani 1 1 d . U . . .
H11C H 0.392166 0.597668 0.364960 0.023 Uiso 1 1 calc R . . . .
P1C P 0.15264(9) 0.66259(5) 0.26814(5) 0.01453(15) Uani 0.9455(14) 1 d D U P B 1
P2C P 0.02067(5) 0.49832(5) 0.22912(4) 0.01448(14) Uani 0.9455(14) 1 d D U P B 1
C12C C 0.1987(2) 0.6956(2) 0.35735(14) 0.0225(6) Uani 0.9455(14) 1 d D U P B 1
H12K H 0.154308 0.748020 0.383546 0.034 Uiso 0.9455(14) 1 calc GR . P B 1
H12J H 0.276155 0.713895 0.341709 0.034 Uiso 0.9455(14) 1 calc GR . P B 1
H12L H 0.189385 0.642172 0.393082 0.034 Uiso 0.9455(14) 1 calc GR . P B 1
C13C C 0.1775(2) 0.77821(16) 0.21634(17) 0.0242(5) Uani 0.9455(14) 1 d D U P B 1
H13K H 0.152717 0.828490 0.253958 0.036 Uiso 0.9455(14) 1 calc GR . P B 1
H13J H 0.136663 0.780969 0.176450 0.036 Uiso 0.9455(14) 1 calc GR . P B 1
H13L H 0.256104 0.785499 0.191581 0.036 Uiso 0.9455(14) 1 calc GR . P B 1
C14C C -0.00151(16) 0.66699(16) 0.31166(16) 0.0204(6) Uani 0.9455(14) 1 d D U P B 1
H14G H -0.020467 0.639433 0.364710 0.024 Uiso 0.9455(14) 1 calc R . P B 1
H14H H -0.027166 0.732530 0.315462 0.024 Uiso 0.9455(14) 1 calc R . P B 1
C15C C -0.05821(17) 0.61071(14) 0.25785(15) 0.0185(5) Uani 0.9455(14) 1 d D U P B 1
H15G H -0.058355 0.647842 0.210722 0.022 Uiso 0.9455(14) 1 calc R . P B 1
H15H H -0.135242 0.596725 0.285938 0.022 Uiso 0.9455(14) 1 calc R . P B 1
C16C C -0.0454(2) 0.42259(19) 0.31543(14) 0.0226(6) Uani 0.9455(14) 1 d D U P B 1
H16J H -0.018009 0.358589 0.305809 0.034 Uiso 0.9455(14) 1 calc GR . P B 1
H16K H -0.125197 0.423114 0.323366 0.034 Uiso 0.9455(14) 1 calc GR . P B 1
H16L H -0.027322 0.446643 0.362067 0.034 Uiso 0.9455(14) 1 calc GR . P B 1
C17C C -0.0559(2) 0.4507(2) 0.15947(15) 0.0267(6) Uani 0.9455(14) 1 d D U P B 1
H17J H -0.022922 0.475025 0.106933 0.040 Uiso 0.9455(14) 1 calc GR . P B 1
H17K H -0.132992 0.469918 0.176341 0.040 Uiso 0.9455(14) 1 calc GR . P B 1
H17L H -0.051434 0.382445 0.159012 0.040 Uiso 0.9455(14) 1 calc GR . P B 1
P3C P 0.2643(3) 0.38687(14) 0.14736(12) 0.0133(3) Uani 0.615(2) 1 d D U P B 1
P4C P 0.21923(14) 0.57675(11) 0.07982(9) 0.0159(3) Uani 0.615(2) 1 d D U P B 1
C18C C 0.3844(4) 0.3209(4) 0.1661(3) 0.0224(9) Uani 0.615(2) 1 d D U P B 1
H18G H 0.449715 0.360764 0.153293 0.034 Uiso 0.615(2) 1 calc GR . P B 1
H18H H 0.398244 0.264931 0.133576 0.034 Uiso 0.615(2) 1 calc GR . P B 1
H18I H 0.367679 0.302628 0.221177 0.034 Uiso 0.615(2) 1 calc GR . P B 1
C19C C 0.1661(4) 0.2865(4) 0.1590(4) 0.0262(9) Uani 0.615(2) 1 d D U P B 1
H19G H 0.133675 0.274333 0.214565 0.039 Uiso 0.615(2) 1 calc GR . P B 1
H19H H 0.205393 0.230859 0.134681 0.039 Uiso 0.615(2) 1 calc GR . P B 1
H19I H 0.107763 0.301924 0.133816 0.039 Uiso 0.615(2) 1 calc GR . P B 1
C20C C 0.3123(3) 0.3999(2) 0.03785(15) 0.0208(8) Uani 0.615(2) 1 d D U P B 1
H20E H 0.389920 0.420207 0.022390 0.025 Uiso 0.615(2) 1 calc R . P B 1
H20F H 0.306854 0.339223 0.012772 0.025 Uiso 0.615(2) 1 calc R . P B 1
C21C C 0.2385(3) 0.47393(19) 0.01082(17) 0.0230(7) Uani 0.615(2) 1 d D U P B 1
H21E H 0.166424 0.446287 0.011590 0.028 Uiso 0.615(2) 1 calc R . P B 1
H21F H 0.274080 0.494800 -0.043061 0.028 Uiso 0.615(2) 1 calc R . P B 1
C22C C 0.3374(3) 0.6528(3) 0.0277(2) 0.0225(9) Uani 0.615(2) 1 d D U P B 1
H22G H 0.329779 0.714536 0.051916 0.034 Uiso 0.615(2) 1 calc GR . P B 1
H22H H 0.337382 0.659086 -0.027187 0.034 Uiso 0.615(2) 1 calc GR . P B 1
H22I H 0.406574 0.624332 0.031378 0.034 Uiso 0.615(2) 1 calc GR . P B 1
C23C C 0.1079(3) 0.6411(3) 0.0471(3) 0.0240(8) Uani 0.615(2) 1 d D U P B 1
H23G H 0.040087 0.604387 0.060779 0.036 Uiso 0.615(2) 1 calc GR . P B 1
H23H H 0.131056 0.650577 -0.009507 0.036 Uiso 0.615(2) 1 calc GR . P B 1
H23I H 0.094850 0.701782 0.073016 0.036 Uiso 0.615(2) 1 calc GR . P B 1
P1D P 0.1610(18) 0.6563(6) 0.2792(5) 0.01453(15) Uani 0.0545(14) 1 d D U P B 2
P2D P 0.2233(9) 0.6267(6) 0.1016(4) 0.0159(3) Uani 0.0545(14) 1 d D U P B 2
C12D C 0.188(4) 0.7063(17) 0.3706(12) 0.0225(6) Uani 0.0545(14) 1 d D U P B 2
H12M H 0.193328 0.655470 0.406460 0.034 Uiso 0.0545(14) 1 calc GR . P B 2
H12N H 0.127343 0.747888 0.395722 0.034 Uiso 0.0545(14) 1 calc GR . P B 2
H12O H 0.256722 0.741592 0.356991 0.034 Uiso 0.0545(14) 1 calc GR . P B 2
C13D C 0.0072(19) 0.650(3) 0.315(3) 0.0204(6) Uani 0.0545(14) 1 d D U P B 2
H13M H -0.022773 0.624255 0.273653 0.031 Uiso 0.0545(14) 1 calc R . P B 2
H13N H -0.013131 0.608970 0.360883 0.031 Uiso 0.0545(14) 1 calc R . P B 2
H13O H -0.022688 0.712242 0.328603 0.031 Uiso 0.0545(14) 1 calc R . P B 2
C14D C 0.178(3) 0.7658(4) 0.2169(9) 0.0242(5) Uani 0.0545(14) 1 d D U P B 2
H14I H 0.126435 0.814752 0.243892 0.029 Uiso 0.0545(14) 1 calc R . P B 2
H14J H 0.253519 0.789776 0.207067 0.029 Uiso 0.0545(14) 1 calc R . P B 2
C15D C 0.152(2) 0.7402(10) 0.1380(8) 0.025(6) Uani 0.0545(14) 1 d D U P B 2
H15I H 0.178191 0.790406 0.099131 0.030 Uiso 0.0545(14) 1 calc R . P B 2
H15J H 0.071622 0.733467 0.145870 0.030 Uiso 0.0545(14) 1 calc R . P B 2
C16D C 0.3584(15) 0.671(2) 0.0397(17) 0.0225(9) Uani 0.0545(14) 1 d D U P B 2
H16M H 0.408770 0.680909 0.072445 0.034 Uiso 0.0545(14) 1 calc GR . P B 2
H16N H 0.346933 0.729395 0.014519 0.034 Uiso 0.0545(14) 1 calc GR . P B 2
H16O H 0.390010 0.624328 -0.000332 0.034 Uiso 0.0545(14) 1 calc GR . P B 2
C17D C 0.157(2) 0.601(2) 0.0204(14) 0.0240(8) Uani 0.0545(14) 1 d D U P B 2
H17M H 0.124925 0.538601 0.027464 0.036 Uiso 0.0545(14) 1 calc GR . P B 2
H17N H 0.212135 0.605008 -0.029803 0.036 Uiso 0.0545(14) 1 calc GR . P B 2
H17O H 0.098854 0.647245 0.021328 0.036 Uiso 0.0545(14) 1 calc GR . P B 2
P3D P 0.2610(8) 0.3956(9) 0.1340(11) 0.0133(3) Uani 0.0545(14) 1 d D U P B 2
P4D P 0.0320(5) 0.4758(8) 0.2110(8) 0.01448(14) Uani 0.0545(14) 1 d D U P B 2
C18D C 0.3650(19) 0.318(2) 0.163(3) 0.0224(9) Uani 0.0545(14) 1 d D U P B 2
H18J H 0.422649 0.356207 0.174453 0.034 Uiso 0.0545(14) 1 calc GR . P B 2
H18K H 0.397780 0.275837 0.119360 0.034 Uiso 0.0545(14) 1 calc GR . P B 2
H18L H 0.328757 0.280867 0.208635 0.034 Uiso 0.0545(14) 1 calc GR . P B 2
C19D C 0.318(3) 0.388(3) 0.0254(11) 0.0208(8) Uani 0.0545(14) 1 d D U P B 2
H19J H 0.261556 0.363596 0.002042 0.031 Uiso 0.0545(14) 1 calc GR . P B 2
H19K H 0.381947 0.347200 0.013327 0.031 Uiso 0.0545(14) 1 calc GR . P B 2
H19L H 0.339508 0.450873 0.004265 0.031 Uiso 0.0545(14) 1 calc GR . P B 2
C20D C 0.1417(12) 0.3114(7) 0.1502(18) 0.0262(9) Uani 0.0545(14) 1 d D U P B 2
H20G H 0.156282 0.264094 0.108383 0.031 Uiso 0.0545(14) 1 calc R . P B 2
H20H H 0.132070 0.278669 0.200810 0.031 Uiso 0.0545(14) 1 calc R . P B 2
C21D C 0.0353(11) 0.3674(13) 0.1499(16) 0.042(9) Uani 0.0545(14) 1 d D U P B 2
H21G H -0.030499 0.328674 0.171987 0.051 Uiso 0.0545(14) 1 calc R . P B 2
H21H H 0.035756 0.385036 0.095873 0.051 Uiso 0.0545(14) 1 calc R . P B 2
C22D C -0.052(3) 0.433(2) 0.3084(11) 0.0226(6) Uani 0.0545(14) 1 d D U P B 2
H22J H -0.017050 0.378471 0.324578 0.034 Uiso 0.0545(14) 1 calc GR . P B 2
H22K H -0.125946 0.416200 0.304436 0.034 Uiso 0.0545(14) 1 calc GR . P B 2
H22L H -0.058372 0.482718 0.347078 0.034 Uiso 0.0545(14) 1 calc GR . P B 2
C23D C -0.080(2) 0.5433(17) 0.182(2) 0.0267(6) Uani 0.0545(14) 1 d D U P B 2
H23J H -0.143372 0.549509 0.226969 0.040 Uiso 0.0545(14) 1 calc GR . P B 2
H23K H -0.101619 0.509973 0.140230 0.040 Uiso 0.0545(14) 1 calc GR . P B 2
H23L H -0.052488 0.605383 0.163012 0.040 Uiso 0.0545(14) 1 calc GR . P B 2
P1E P 0.2576(6) 0.3900(2) 0.1425(2) 0.0133(3) Uani 0.330(2) 1 d D U P B 3
P2E P 0.2419(3) 0.5911(2) 0.08288(18) 0.0159(3) Uani 0.330(2) 1 d D U P B 3
C12E C 0.1770(8) 0.2782(6) 0.1667(6) 0.0262(9) Uani 0.330(2) 1 d D U P B 3
H12P H 0.175107 0.258738 0.219977 0.039 Uiso 0.330(2) 1 calc GR . P B 3
H12Q H 0.212144 0.229528 0.130142 0.039 Uiso 0.330(2) 1 calc GR . P B 3
H12R H 0.101937 0.288389 0.162543 0.039 Uiso 0.330(2) 1 calc GR . P B 3
C13E C 0.3979(6) 0.3403(7) 0.1346(5) 0.0224(9) Uani 0.330(2) 1 d D U P B 3
H13P H 0.453689 0.385962 0.109234 0.034 Uiso 0.330(2) 1 calc GR . P B 3
H13Q H 0.407316 0.283160 0.103578 0.034 Uiso 0.330(2) 1 calc GR . P B 3
H13R H 0.405748 0.325904 0.186823 0.034 Uiso 0.330(2) 1 calc GR . P B 3
C14E C 0.2593(6) 0.4036(3) 0.0364(3) 0.0208(8) Uani 0.330(2) 1 d D U P B 3
H14K H 0.304428 0.353704 0.005229 0.025 Uiso 0.330(2) 1 calc R . P B 3
H14L H 0.183736 0.398676 0.030234 0.025 Uiso 0.330(2) 1 calc R . P B 3
C15E C 0.3088(5) 0.5014(3) 0.0073(2) 0.0230(7) Uani 0.330(2) 1 d D U P B 3
H15K H 0.294299 0.516850 -0.043496 0.028 Uiso 0.330(2) 1 calc R . P B 3
H15L H 0.389182 0.500914 0.000427 0.028 Uiso 0.330(2) 1 calc R . P B 3
C16E C 0.1276(6) 0.6332(6) 0.0412(6) 0.0240(8) Uani 0.330(2) 1 d D U P B 3
H16P H 0.075201 0.582368 0.042779 0.036 Uiso 0.330(2) 1 calc GR . P B 3
H16Q H 0.158119 0.653295 -0.012960 0.036 Uiso 0.330(2) 1 calc GR . P B 3
H16R H 0.090031 0.685736 0.071928 0.036 Uiso 0.330(2) 1 calc GR . P B 3
C17E C 0.3387(6) 0.6922(4) 0.0486(5) 0.0225(9) Uani 0.330(2) 1 d D U P B 3
H17P H 0.303546 0.750196 0.071226 0.034 Uiso 0.330(2) 1 calc GR . P B 3
H17Q H 0.356757 0.696531 -0.008404 0.034 Uiso 0.330(2) 1 calc GR . P B 3
H17R H 0.406150 0.682227 0.065137 0.034 Uiso 0.330(2) 1 calc GR . P B 3

loop_
_atom_site_aniso_label
_atom_site_aniso_U_11
_atom_site_aniso_U_22
_atom_site_aniso_U_33
_atom_site_aniso_U_23
_atom_site_aniso_U_13
_atom_site_aniso_U_12
Mn1 0.00973(14) 0.01218(15) 0.01114(15) -0.00067(11) -0.00254(11) 0.00002(11)
Si1 0.0107(3) 0.0161(3) 0.0164(3) -0.0033(2) -0.0032(2) 0.0005(2)
N1 0.0264(12) 0.0351(13) 0.0197(11) -0.0080(9) -0.0083(9) 0.0054(10)
C1 0.0109(9) 0.0149(10) 0.0144(10) 0.0013(8) -0.0025(8) 0.0017(8)
C2 0.0222(11) 0.0200(12) 0.0159(11) -0.0043(9) -0.0044(9) 0.0018(9)
C3 0.0367(18) 0.0353(19) 0.067(3) -0.0143(17) 0.0013(17) -0.0137(15)
C4 0.0452(18) 0.0462(19) 0.0169(13) -0.0026(12) -0.0081(12) 0.0220(15)
C5 0.0384(16) 0.0289(15) 0.0286(15) -0.0060(12) -0.0072(12) 0.0148(12)
C6 0.0111(9) 0.0167(10) 0.0179(11) -0.0019(8) -0.0041(8) 0.0019(8)
C7 0.0147(10) 0.0208(12) 0.0197(11) 0.0019(9) -0.0054(9) 0.0000(9)
C8 0.0162(11) 0.0240(13) 0.0282(13) -0.0002(10) -0.0083(10) -0.0038(9)
C9 0.0208(12) 0.0270(13) 0.0261(13) -0.0042(10) -0.0122(10) 0.0006(10)
C10 0.0253(12) 0.0255(13) 0.0172(11) -0.0013(10) -0.0071(10) 0.0025(10)
C11 0.0178(11) 0.0184(11) 0.0193(11) -0.0023(9) -0.0034(9) -0.0013(9)
P1 0.0101(3) 0.0130(3) 0.0202(3) 0.0006(2) -0.0042(3) -0.0008(2)
P2 0.0115(3) 0.0153(3) 0.0178(3) 0.0002(2) -0.0049(2) 0.0022(2)
P3 0.0161(5) 0.0146(5) 0.0134(3) -0.0038(3) -0.0047(3) 0.0022(3)
P4 0.0175(3) 0.0136(3) 0.0094(4) 0.0003(3) -0.0030(3) 0.0008(3)
C18 0.0228(14) 0.0246(18) 0.0218(16) -0.0100(13) -0.0070(12) 0.0065(13)
C19 0.0276(17) 0.0293(16) 0.0285(16) -0.0130(13) -0.0179(14) 0.0078(13)
C20 0.0373(19) 0.0264(16) 0.0127(13) -0.0020(11) -0.0015(13) -0.0004(13)
C21 0.037(2) 0.0229(14) 0.0138(13) 0.0047(11) -0.0060(13) -0.0013(14)
C22 0.0190(14) 0.0176(15) 0.034(2) 0.0079(13) -0.0054(14) -0.0022(11)
C23 0.0225(15) 0.0141(12) 0.0271(17) -0.0003(11) -0.0081(12) 0.0015(11)
C12 0.0178(12) 0.0218(13) 0.0250(13) 0.0092(10) -0.0060(10) -0.0040(10)
C13 0.0191(11) 0.0155(11) 0.0331(14) -0.0031(10) -0.0071(10) 0.0012(9)
C14 0.0120(10) 0.0187(13) 0.0305(14) 0.0026(11) -0.0012(9) -0.0018(9)
C15 0.0112(10) 0.0207(12) 0.0284(14) -0.0009(10) -0.0048(9) -0.0005(9)
C16 0.0146(12) 0.0236(13) 0.0299(14) -0.0066(10) -0.0032(10) 0.0046(10)
C17 0.0221(13) 0.0326(15) 0.0296(15) 0.0030(12) -0.0136(11) 0.0057(11)
P1B 0.0175(3) 0.0136(3) 0.0094(4) 0.0003(3) -0.0030(3) 0.0008(3)
P2B 0.0161(5) 0.0146(5) 0.0134(3) -0.0038(3) -0.0047(3) 0.0022(3)
C12B 0.0190(14) 0.0176(15) 0.034(2) 0.0079(13) -0.0054(14) -0.0022(11)
C13B 0.0225(15) 0.0141(12) 0.0271(17) -0.0003(11) -0.0081(12) 0.0015(11)
C14B 0.037(2) 0.0229(14) 0.0138(13) 0.0047(11) -0.0060(13) -0.0013(14)
C15B 0.0373(19) 0.0264(16) 0.0127(13) -0.0020(11) -0.0015(13) -0.0004(13)
C16B 0.0228(14) 0.0246(18) 0.0218(16) -0.0100(13) -0.0070(12) 0.0065(13)
C17B 0.0276(17) 0.0293(16) 0.0285(16) -0.0130(13) -0.0179(14) 0.0078(13)
P1A 0.0175(3) 0.0136(3) 0.0094(4) 0.0003(3) -0.0030(3) 0.0008(3)
P2A 0.0115(3) 0.0153(3) 0.0178(3) 0.0002(2) -0.0049(2) 0.0022(2)
C12A 0.0190(14) 0.0176(15) 0.034(2) 0.0079(13) -0.0054(14) -0.0022(11)
C13A 0.037(2) 0.0229(14) 0.0138(13) 0.0047(11) -0.0060(13) -0.0013(14)
C14A 0.0225(15) 0.0141(12) 0.0271(17) -0.0003(11) -0.0081(12) 0.0015(11)
C15A 0.022(10) 0.034(18) 0.04(2) 0.019(19) -0.018(14) -0.004(11)
C16A 0.0146(12) 0.0236(13) 0.0299(14) -0.0066(10) -0.0032(10) 0.0046(10)
C17A 0.0221(13) 0.0326(15) 0.0296(15) 0.0030(12) -0.0136(11) 0.0057(11)
P3A 0.0101(3) 0.0130(3) 0.0202(3) 0.0006(2) -0.0042(3) -0.0008(2)
P4A 0.0161(5) 0.0146(5) 0.0134(3) -0.0038(3) -0.0047(3) 0.0022(3)
C18A 0.0178(12) 0.0218(13) 0.0250(13) 0.0092(10) -0.0060(10) -0.0040(10)
C19A 0.0120(10) 0.0187(13) 0.0305(14) 0.0026(11) -0.0012(9) -0.0018(9)
C20A 0.0191(11) 0.0155(11) 0.0331(14) -0.0031(10) -0.0071(10) 0.0012(9)
C21A 0.013(16) 0.019(11) 0.033(9) -0.009(8) -0.009(10) -0.003(13)
C22A 0.0228(14) 0.0246(18) 0.0218(16) -0.0100(13) -0.0070(12) 0.0065(13)
C23A 0.0276(17) 0.0293(16) 0.0285(16) -0.0130(13) -0.0179(14) 0.0078(13)
Mn1C 0.00943(14) 0.01360(16) 0.01115(15) 0.00154(12) -0.00241(11) 0.00078(11)
Si1C 0.0104(3) 0.0180(3) 0.0207(3) 0.0065(2) -0.0030(2) -0.0004(2)
N1C 0.0249(11) 0.0349(13) 0.0197(11) 0.0087(9) -0.0072(9) -0.0039(10)
C1C 0.0113(9) 0.0149(10) 0.0151(10) -0.0021(8) -0.0024(8) -0.0010(8)
C2C 0.0230(12) 0.0187(11) 0.0165(11) 0.0046(9) -0.0058(9) 0.0001(9)
C3C 0.0380(18) 0.0377(19) 0.055(2) 0.0109(16) -0.0008(16) 0.0151(15)
C4C 0.0414(17) 0.0318(16) 0.0275(15) 0.0043(12) -0.0075(13) -0.0150(13)
C5C 0.0438(18) 0.0420(18) 0.0167(13) -0.0007(12) -0.0037(12) -0.0194(14)
C6C 0.0113(9) 0.0150(10) 0.0200(11) 0.0034(8) -0.0038(8) -0.0027(8)
C7C 0.0140(10) 0.0206(12) 0.0212(12) -0.0021(9) -0.0054(9) 0.0007(8)
C8C 0.0151(11) 0.0256(13) 0.0263(13) -0.0028(10) -0.0083(9) 0.0044(9)
C9C 0.0207(12) 0.0278(13) 0.0245(13) 0.0025(10) -0.0117(10) -0.0008(10)
C10C 0.0254(12) 0.0226(12) 0.0176(11) 0.0010(9) -0.0049(10) -0.0022(10)
C11C 0.0161(11) 0.0174(11) 0.0209(11) 0.0021(9) -0.0012(9) 0.0000(8)
P1C 0.0103(3) 0.0122(3) 0.0216(3) 0.0008(2) -0.0052(3) 0.0011(2)
P2C 0.0114(3) 0.0159(4) 0.0169(4) -0.0015(2) -0.0049(2) -0.0009(2)
C12C 0.0200(13) 0.0206(13) 0.0277(14) -0.0093(10) -0.0076(11) 0.0048(10)
C13C 0.0179(11) 0.0148(11) 0.0409(16) 0.0056(11) -0.0096(11) -0.0013(9)
C14C 0.0124(10) 0.0162(13) 0.0308(14) -0.0014(11) -0.0024(10) 0.0036(9)
C15C 0.0104(10) 0.0196(12) 0.0257(13) 0.0002(10) -0.0049(9) 0.0021(9)
C16C 0.0137(11) 0.0214(13) 0.0318(14) 0.0079(11) -0.0045(10) -0.0036(9)
C17C 0.0191(12) 0.0333(16) 0.0317(15) -0.0078(12) -0.0136(11) -0.0001(11)
P3C 0.0152(5) 0.0161(3) 0.0095(5) -0.0011(3) -0.0047(3) 0.0006(2)
P4C 0.0146(8) 0.0202(6) 0.0135(3) 0.0041(4) -0.0047(4) 0.0020(5)
C18C 0.0253(19) 0.022(2) 0.025(3) -0.0090(19) -0.015(2) 0.0103(16)
C19C 0.0216(17) 0.0126(15) 0.040(2) 0.0015(13) 0.0004(14) 0.0021(13)
C20C 0.032(2) 0.0200(16) 0.0102(13) -0.0049(11) -0.0048(17) 0.0048(17)
C21C 0.0315(19) 0.0246(18) 0.0123(15) 0.0011(13) -0.0046(15) 0.0033(14)
C22C 0.0213(15) 0.028(3) 0.018(2) 0.0106(16) -0.0053(15) -0.0021(18)
C23C 0.023(2) 0.0268(17) 0.0257(17) 0.0086(13) -0.0131(17) 0.0018(14)
P1D 0.0103(3) 0.0122(3) 0.0216(3) 0.0008(2) -0.0052(3) 0.0011(2)
P2D 0.0146(8) 0.0202(6) 0.0135(3) 0.0041(4) -0.0047(4) 0.0020(5)
C12D 0.0200(13) 0.0206(13) 0.0277(14) -0.0093(10) -0.0076(11) 0.0048(10)
C13D 0.0124(10) 0.0162(13) 0.0308(14) -0.0014(11) -0.0024(10) 0.0036(9)
C14D 0.0179(11) 0.0148(11) 0.0409(16) 0.0056(11) -0.0096(11) -0.0013(9)
C15D 0.027(15) 0.016(11) 0.030(9) 0.010(7) -0.004(9) 0.004(12)
C16D 0.0213(15) 0.028(3) 0.018(2) 0.0106(16) -0.0053(15) -0.0021(18)
C17D 0.023(2) 0.0268(17) 0.0257(17) 0.0086(13) -0.0131(17) 0.0018(14)
P3D 0.0152(5) 0.0161(3) 0.0095(5) -0.0011(3) -0.0047(3) 0.0006(2)
P4D 0.0114(3) 0.0159(4) 0.0169(4) -0.0015(2) -0.0049(2) -0.0009(2)
C18D 0.0253(19) 0.022(2) 0.025(3) -0.0090(19) -0.015(2) 0.0103(16)
C19D 0.032(2) 0.0200(16) 0.0102(13) -0.0049(11) -0.0048(17) 0.0048(17)
C20D 0.0216(17) 0.0126(15) 0.040(2) 0.0015(13) 0.0004(14) 0.0021(13)
C21D 0.033(10) 0.043(16) 0.061(18) -0.031(17) -0.029(15) 0.012(10)
C22D 0.0137(11) 0.0214(13) 0.0318(14) 0.0079(11) -0.0045(10) -0.0036(9)
C23D 0.0191(12) 0.0333(16) 0.0317(15) -0.0078(12) -0.0136(11) -0.0001(11)
P1E 0.0152(5) 0.0161(3) 0.0095(5) -0.0011(3) -0.0047(3) 0.0006(2)
P2E 0.0146(8) 0.0202(6) 0.0135(3) 0.0041(4) -0.0047(4) 0.0020(5)
C12E 0.0216(17) 0.0126(15) 0.040(2) 0.0015(13) 0.0004(14) 0.0021(13)
C13E 0.0253(19) 0.022(2) 0.025(3) -0.0090(19) -0.015(2) 0.0103(16)
C14E 0.032(2) 0.0200(16) 0.0102(13) -0.0049(11) -0.0048(17) 0.0048(17)
C15E 0.0315(19) 0.0246(18) 0.0123(15) 0.0011(13) -0.0046(15) 0.0033(14)
C16E 0.023(2) 0.0268(17) 0.0257(17) 0.0086(13) -0.0131(17) 0.0018(14)
C17E 0.0213(15) 0.028(3) 0.018(2) 0.0106(16) -0.0053(15) -0.0021(18)

loop_
_atom_type_symbol
_atom_type_description
_atom_type_scat_dispersion_real
_atom_type_scat_dispersion_imag
_atom_type_scat_source
C C 0.0033 0.0016 'International Tables Vol C Tables 4.2.6.8 and 6.1.1.4'
H H 0.0000 0.0000 'International Tables Vol C Tables 4.2.6.8 and 6.1.1.4'
Mn Mn 0.3368 0.7283 'International Tables Vol C Tables 4.2.6.8 and 6.1.1.4'
N N 0.0061 0.0033 'International Tables Vol C Tables 4.2.6.8 and 6.1.1.4'
P P 0.1023 0.0942 'International Tables Vol C Tables 4.2.6.8 and 6.1.1.4'
Si Si 0.0817 0.0704 'International Tables Vol C Tables 4.2.6.8 and 6.1.1.4'

loop_
_geom_angle_atom_site_label_1
_geom_angle_atom_site_label_2
_geom_angle_atom_site_label_3
_geom_angle
C1 Mn1 Si1 86.91(7)
C1 Mn1 P1 91.57(7)
C1 Mn1 P2 90.97(7)
C1 Mn1 P3 168.72(8)
C1 Mn1 P4 88.27(8)
C1 Mn1 P1B 84.06(18)
C1 Mn1 P2B 167.95(16)
C1 Mn1 P1A 93.9(7)
C1 Mn1 P2A 90.2(5)
C1 Mn1 P3A 85.7(3)
C1 Mn1 P4A 167.2(3)
P1 Mn1 Si1 87.96(3)
P1 Mn1 P2 84.37(3)
P1 Mn1 P3 95.64(4)
P2 Mn1 Si1 171.99(3)
P2 Mn1 P3 98.35(3)
P3 Mn1 Si1 84.69(3)
P4 Mn1 Si1 92.36(6)
P4 Mn1 P1 179.64(6)
P4 Mn1 P2 95.31(6)
P4 Mn1 P3 84.56(4)
P1B Mn1 Si1 92.1(3)
P1B Mn1 P2B 83.89(15)
P2B Mn1 Si1 93.26(16)
P1A Mn1 Si1 91.0(3)
P1A Mn1 P2A 84.88(19)
P1A Mn1 P3A 176.6(8)
P1A Mn1 P4A 95.9(7)
P2A Mn1 Si1 174.8(4)
P2A Mn1 P4A 98.9(6)
P3A Mn1 Si1 85.6(7)
P3A Mn1 P2A 98.5(8)
P3A Mn1 P4A 83.99(18)
P4A Mn1 Si1 84.7(4)
Mn1 Si1 H1A 116.8(15)
Mn1 Si1 H1B 115.9(15)
H1A Si1 H1B 99(2)
C6 Si1 Mn1 124.08(8)
C6 Si1 H1A 97.9(15)
C6 Si1 H1B 98.3(15)
C1 N1 C2 167.4(3)
N1 C1 Mn1 177.7(2)
N1 C2 C3 108.0(2)
N1 C2 C4 108.3(2)
N1 C2 C5 108.8(2)
C4 C2 C3 110.9(3)
C4 C2 C5 110.4(2)
C5 C2 C3 110.5(3)
C2 C3 H3A 109.5
C2 C3 H3B 109.5
C2 C3 H3C 109.5
H3A C3 H3B 109.5
H3A C3 H3C 109.5
H3B C3 H3C 109.5
C2 C4 H4A 109.5
C2 C4 H4B 109.5
C2 C4 H4C 109.5
H4A C4 H4B 109.5
H4A C4 H4C 109.5
H4B C4 H4C 109.5
C2 C5 H5A 109.5
C2 C5 H5B 109.5
C2 C5 H5C 109.5
H5A C5 H5B 109.5
H5A C5 H5C 109.5
H5B C5 H5C 109.5
C7 C6 Si1 121.96(18)
C11 C6 Si1 121.95(18)
C11 C6 C7 115.9(2)
C6 C7 H7 119.0
C8 C7 C6 121.9(2)
C8 C7 H7 119.0
C7 C8 H8 119.8
C9 C8 C7 120.4(2)
C9 C8 H8 119.8
C8 C9 H9 120.5
C8 C9 C10 119.1(2)
C10 C9 H9 120.5
C9 C10 H10 120.0
C11 C10 C9 120.0(2)
C11 C10 H10 120.0
C6 C11 H11 118.7
C10 C11 C6 122.6(2)
C10 C11 H11 118.7
C12 P1 Mn1 120.86(9)
C12 P1 C14 99.16(10)
C13 P1 Mn1 122.45(10)
C13 P1 C12 98.14(11)
C13 P1 C14 101.20(11)
C14 P1 Mn1 111.08(8)
C15 P2 Mn1 110.53(7)
C16 P2 Mn1 116.85(9)
C16 P2 C15 100.10(11)
C16 P2 C17 97.56(11)
C17 P2 Mn1 127.92(10)
C17 P2 C15 99.43(11)
C18 P3 Mn1 123.87(11)
C18 P3 C20 98.78(12)
C19 P3 Mn1 122.66(13)
C19 P3 C18 97.19(13)
C19 P3 C20 100.38(14)
C20 P3 Mn1 109.40(8)
C21 P4 Mn1 111.08(9)
C22 P4 Mn1 121.12(14)
C22 P4 C21 101.31(14)
C22 P4 C23 97.93(12)
C23 P4 Mn1 120.68(15)
C23 P4 C21 101.39(13)
P3 C18 H18A 109.5
P3 C18 H18B 109.5
P3 C18 H18C 109.5
H18A C18 H18B 109.5
H18A C18 H18C 109.5
H18B C18 H18C 109.5
P3 C19 H19A 109.5
P3 C19 H19B 109.5
P3 C19 H19C 109.5
H19A C19 H19B 109.5
H19A C19 H19C 109.5
H19B C19 H19C 109.5
P3 C20 H20A 109.8
P3 C20 H20B 109.8
H20A C20 H20B 108.3
C21 C20 P3 109.20(15)
C21 C20 H20A 109.8
C21 C20 H20B 109.8
P4 C21 H21A 110.3
P4 C21 H21B 110.3
C20 C21 P4 107.28(15)
C20 C21 H21A 110.3
C20 C21 H21B 110.3
H21A C21 H21B 108.5
P4 C22 H22A 109.5
P4 C22 H22B 109.5
P4 C22 H22C 109.5
H22A C22 H22B 109.5
H22A C22 H22C 109.5
H22B C22 H22C 109.5
P4 C23 H23A 109.5
P4 C23 H23B 109.5
P4 C23 H23C 109.5
H23A C23 H23B 109.5
H23A C23 H23C 109.5
H23B C23 H23C 109.5
P1 C12 H12A 109.5
P1 C12 H12B 109.5
P1 C12 H12C 109.5
H12A C12 H12B 109.5
H12A C12 H12C 109.5
H12B C12 H12C 109.5
P1 C13 H13A 109.5
P1 C13 H13B 109.5
P1 C13 H13C 109.5
H13A C13 H13B 109.5
H13A C13 H13C 109.5
H13B C13 H13C 109.5
P1 C14 H14A 109.9
P1 C14 H14B 109.9
H14A C14 H14B 108.3
C15 C14 P1 108.74(14)
C15 C14 H14A 109.9
C15 C14 H14B 109.9
P2 C15 H15A 110.2
P2 C15 H15B 110.2
C14 C15 P2 107.76(13)
C14 C15 H15A 110.2
C14 C15 H15B 110.2
H15A C15 H15B 108.5
P2 C16 H16A 109.5
P2 C16 H16B 109.5
P2 C16 H16C 109.5
H16A C16 H16B 109.5
H16A C16 H16C 109.5
H16B C16 H16C 109.5
P2 C17 H17A 109.5
P2 C17 H17B 109.5
P2 C17 H17C 109.5
H17A C17 H17B 109.5
H17A C17 H17C 109.5
H17B C17 H17C 109.5
C12B P1B Mn1 122.0(7)
C12B P1B C14B 99.47(19)
C13B P1B Mn1 121.6(8)
C13B P1B C12B 97.73(19)
C13B P1B C14B 101.17(19)
C14B P1B Mn1 111.0(2)
C15B P2B Mn1 111.0(2)
C16B P2B Mn1 118.0(6)
C16B P2B C15B 100.65(19)
C16B P2B C17B 97.47(18)
C17B P2B Mn1 126.0(6)
C17B P2B C15B 99.59(19)
P1B C12B H12D 109.5
P1B C12B H12E 109.5
P1B C12B H12F 109.5
H12D C12B H12E 109.5
H12D C12B H12F 109.5
H12E C12B H12F 109.5
P1B C13B H13D 109.5
P1B C13B H13E 109.5
P1B C13B H13F 109.5
H13D C13B H13E 109.5
H13D C13B H13F 109.5
H13E C13B H13F 109.5
P1B C14B H14D 109.9
P1B C14B H14C 109.9
H14D C14B H14C 108.3
C15B C14B P1B 108.8(2)
C15B C14B H14D 109.9
C15B C14B H14C 109.9
P2B C15B H15C 110.1
P2B C15B H15D 110.1
C14B C15B P2B 108.1(2)
C14B C15B H15C 110.1
C14B C15B H15D 110.1
H15C C15B H15D 108.4
P2B C16B H16D 109.5
P2B C16B H16E 109.5
P2B C16B H16F 109.5
H16D C16B H16E 109.5
H16D C16B H16F 109.5
H16E C16B H16F 109.5
P2B C17B H17D 109.5
P2B C17B H17E 109.5
P2B C17B H17F 109.5
H17D C17B H17E 109.5
H17D C17B H17F 109.5
H17E C17B H17F 109.5
C12A P1A Mn1 117.4(18)
C12A P1A C14A 99.51(19)
C13A P1A Mn1 127.6(18)
C13A P1A C12A 97.73(19)
C13A P1A C14A 101.1(2)
C14A P1A Mn1 109.2(4)
C15A P2A Mn1 111.2(2)
C16A P2A Mn1 121.4(15)
C16A P2A C15A 100.7(2)
C16A P2A C17A 97.55(19)
C17A P2A Mn1 122.3(15)
C17A P2A C15A 99.66(19)
P1A C12A H12G 109.5
P1A C12A H12H 109.5
P1A C12A H12I 109.5
H12G C12A H12H 109.5
H12G C12A H12I 109.5
H12H C12A H12I 109.5
P1A C13A H13G 109.5
P1A C13A H13H 109.5
P1A C13A H13I 109.5
H13G C13A H13H 109.5
H13G C13A H13I 109.5
H13H C13A H13I 109.5
P1A C14A H14E 109.9
P1A C14A H14F 109.9
H14E C14A H14F 108.3
C15A C14A P1A 108.8(2)
C15A C14A H14E 109.9
C15A C14A H14F 109.9
P2A C15A H15E 110.1
P2A C15A H15F 110.1
C14A C15A P2A 108.0(2)
C14A C15A H15E 110.1
C14A C15A H15F 110.1
H15E C15A H15F 108.4
P2A C16A H16G 109.5
P2A C16A H16H 109.5
P2A C16A H16I 109.5
H16G C16A H16H 109.5
H16G C16A H16I 109.5
H16H C16A H16I 109.5
P2A C17A H17G 109.5
P2A C17A H17H 109.5
P2A C17A H17I 109.5
H17G C17A H17H 109.5
H17G C17A H17I 109.5
H17H C17A H17I 109.5
C18A P3A Mn1 138.1(15)
C18A P3A C20A 99.51(19)
C19A P3A Mn1 103(2)
C19A P3A C18A 97.71(19)
C19A P3A C20A 101.1(2)
C20A P3A Mn1 111.7(3)
C21A P4A Mn1 109.8(4)
C22A P4A Mn1 128.6(15)
C22A P4A C21A 100.7(2)
C22A P4A C23A 97.54(19)
C23A P4A Mn1 116.2(15)
C23A P4A C21A 99.64(19)
P3A C18A H18D 109.5
P3A C18A H18E 109.5
P3A C18A H18F 109.5
H18D C18A H18E 109.5
H18D C18A H18F 109.5
H18E C18A H18F 109.5
P3A C19A H19D 109.5
P3A C19A H19E 109.5
P3A C19A H19F 109.5
H19D C19A H19E 109.5
H19D C19A H19F 109.5
H19E C19A H19F 109.5
P3A C20A H20C 109.9
P3A C20A H20D 109.9
H20C C20A H20D 108.3
C21A C20A P3A 108.8(2)
C21A C20A H20C 109.9
C21A C20A H20D 109.9
P4A C21A H21C 110.1
P4A C21A H21D 110.1
C20A C21A P4A 108.0(2)
C20A C21A H21C 110.1
C20A C21A H21D 110.1
H21C C21A H21D 108.4
P4A C22A H22D 109.5
P4A C22A H22E 109.5
P4A C22A H22F 109.5
H22D C22A H22E 109.5
H22D C22A H22F 109.5
H22E C22A H22F 109.5
P4A C23A H23D 109.5
P4A C23A H23E 109.5
P4A C23A H23F 109.5
H23D C23A H23E 109.5
H23D C23A H23F 109.5
H23E C23A H23F 109.5
C1C Mn1C Si1C 87.19(7)
C1C Mn1C P1C 92.20(8)
C1C Mn1C P2C 90.71(7)
C1C Mn1C P3C 86.04(9)
C1C Mn1C P4C 170.05(8)
C1C Mn1C P1D 86.2(3)
C1C Mn1C P2D 166.8(3)
C1C Mn1C P3D 93.1(6)
C1C Mn1C P4D 93.3(4)
C1C Mn1C P1E 88.99(12)
C1C Mn1C P2E 167.94(12)
P1C Mn1C Si1C 88.41(3)
P1C Mn1C P2C 84.49(3)
P1C Mn1C P4C 97.50(5)
P2C Mn1C Si1C 172.52(3)
P2C Mn1C P4C 92.45(5)
P3C Mn1C Si1C 89.20(11)
P3C Mn1C P1C 177.11(10)
P3C Mn1C P2C 97.82(11)
P3C Mn1C P4C 84.18(6)
P4C Mn1C Si1C 90.82(5)
P1D Mn1C Si1C 85.6(6)
P1D Mn1C P2D 83.88(17)
P2D Mn1C Si1C 83.4(3)
P3D Mn1C Si1C 90.5(3)
P3D Mn1C P1D 176.0(6)
P3D Mn1C P2D 96.3(6)
P3D Mn1C P4D 85.56(18)
P4D Mn1C Si1C 176.0(3)
P4D Mn1C P1D 98.4(6)
P4D Mn1C P2D 96.7(5)
P1E Mn1C Si1C 91.4(2)
P1E Mn1C P2E 85.11(10)
P2E Mn1C Si1C 82.46(10)
H1CA Si1C H1CB 101.5(19)
Mn1C Si1C H1CA 113.5(15)
Mn1C Si1C H1CB 116.9(13)
C6C Si1C H1CA 100.6(15)
C6C Si1C Mn1C 123.54(8)
C6C Si1C H1CB 97.2(13)
C1C N1C C2C 172.6(3)
N1C C1C Mn1C 177.4(2)
N1C C2C C3C 109.2(2)
N1C C2C C4C 108.9(2)
N1C C2C C5C 108.3(2)
C3C C2C C4C 110.2(3)
C5C C2C C3C 110.0(3)
C5C C2C C4C 110.2(2)
C2C C3C H3CA 109.5
C2C C3C H3CB 109.5
C2C C3C H3CC 109.5
H3CA C3C H3CB 109.5
H3CA C3C H3CC 109.5
H3CB C3C H3CC 109.5
C2C C4C H4CA 109.5
C2C C4C H4CB 109.5
C2C C4C H4CC 109.5
H4CA C4C H4CB 109.5
H4CA C4C H4CC 109.5
H4CB C4C H4CC 109.5
C2C C5C H5CA 109.5
C2C C5C H5CB 109.5
C2C C5C H5CC 109.5
H5CA C5C H5CB 109.5
H5CA C5C H5CC 109.5
H5CB C5C H5CC 109.5
C7C C6C Si1C 121.50(19)
C11C C6C Si1C 122.08(18)
C11C C6C C7C 116.2(2)
C6C C7C H7C 119.1
C8C C7C C6C 121.8(2)
C8C C7C H7C 119.1
C7C C8C H8C 119.7
C9C C8C C7C 120.6(2)
C9C C8C H8C 119.7
C8C C9C H9C 120.5
C8C C9C C10C 118.9(2)
C10C C9C H9C 120.5
C9C C10C H10C 120.0
C9C C10C C11C 120.1(2)
C11C C10C H10C 120.0
C6C C11C H11C 118.9
C10C C11C C6C 122.3(2)
C10C C11C H11C 118.9
C12C P1C Mn1C 120.97(9)
C12C P1C C14C 99.00(10)
C13C P1C Mn1C 122.56(10)
C13C P1C C12C 97.88(11)
C13C P1C C14C 101.09(11)
C14C P1C Mn1C 111.29(8)
C15C P2C Mn1C 110.27(7)
C16C P2C Mn1C 116.98(10)
C16C P2C C15C 100.26(11)
C16C P2C C17C 97.52(12)
C17C P2C Mn1C 127.88(10)
C17C P2C C15C 99.55(11)
P1C C12C H12K 109.5
P1C C12C H12J 109.5
P1C C12C H12L 109.5
H12K C12C H12J 109.5
H12K C12C H12L 109.5
H12J C12C H12L 109.5
P1C C13C H13K 109.5
P1C C13C H13J 109.5
P1C C13C H13L 109.5
H13K C13C H13J 109.5
H13K C13C H13L 109.5
H13J C13C H13L 109.5
P1C C14C H14G 110.0
P1C C14C H14H 110.0
H14G C14C H14H 108.4
C15C C14C P1C 108.50(15)
C15C C14C H14G 110.0
C15C C14C H14H 110.0
P2C C15C H15G 110.0
P2C C15C H15H 110.0
C14C C15C P2C 108.42(13)
C14C C15C H15G 110.0
C14C C15C H15H 110.0
H15G C15C H15H 108.4
P2C C16C H16J 109.5
P2C C16C H16K 109.5
P2C C16C H16L 109.5
H16J C16C H16K 109.5
H16J C16C H16L 109.5
H16K C16C H16L 109.5
P2C C17C H17J 109.5
P2C C17C H17K 109.5
P2C C17C H17L 109.5
H17J C17C H17K 109.5
H17J C17C H17L 109.5
H17K C17C H17L 109.5
C18C P3C Mn1C 122.5(2)
C18C P3C C20C 99.94(15)
C19C P3C Mn1C 119.3(3)
C19C P3C C18C 97.82(15)
C19C P3C C20C 102.09(16)
C20C P3C Mn1C 111.79(11)
C21C P4C Mn1C 109.97(10)
C22C P4C Mn1C 120.60(16)
C22C P4C C21C 100.46(15)
C22C P4C C23C 97.21(14)
C23C P4C Mn1C 125.06(19)
C23C P4C C21C 99.19(15)
P3C C18C H18G 109.5
P3C C18C H18H 109.5
P3C C18C H18I 109.5
H18G C18C H18H 109.5
H18G C18C H18I 109.5
H18H C18C H18I 109.5
P3C C19C H19G 109.5
P3C C19C H19H 109.5
P3C C19C H19I 109.5
H19G C19C H19H 109.5
H19G C19C H19I 109.5
H19H C19C H19I 109.5
P3C C20C H20E 109.9
P3C C20C H20F 109.9
H20E C20C H20F 108.3
C21C C20C P3C 108.86(18)
C21C C20C H20E 109.9
C21C C20C H20F 109.9
P4C C21C H21E 110.0
P4C C21C H21F 110.0
C20C C21C P4C 108.37(17)
C20C C21C H21E 110.0
C20C C21C H21F 110.0
H21E C21C H21F 108.4
P4C C22C H22G 109.5
P4C C22C H22H 109.5
P4C C22C H22I 109.5
H22G C22C H22H 109.5
H22G C22C H22I 109.5
H22H C22C H22I 109.5
P4C C23C H23G 109.5
P4C C23C H23H 109.5
P4C C23C H23I 109.5
H23G C23C H23H 109.5
H23G C23C H23I 109.5
H23H C23C H23I 109.5
C12D P1D Mn1C 137.5(13)
C12D P1D C14D 99.67(19)
C13D P1D Mn1C 103.1(18)
C13D P1D C12D 97.53(19)
C13D P1D C14D 100.69(19)
C14D P1D Mn1C 112.3(2)
C15D P2D Mn1C 109.1(3)
C16D P2D Mn1C 124.2(12)
C16D P2D C15D 101.04(19)
C16D P2D C17D 97.71(19)
C17D P2D Mn1C 121.1(11)
C17D P2D C15D 99.47(19)
P1D C12D H12M 109.5
P1D C12D H12N 109.5
P1D C12D H12O 109.5
H12M C12D H12N 109.5
H12M C12D H12O 109.5
H12N C12D H12O 109.5
P1D C13D H13M 109.5
P1D C13D H13N 109.5
P1D C13D H13O 109.5
H13M C13D H13N 109.5
H13M C13D H13O 109.5
H13N C13D H13O 109.5
P1D C14D H14I 110.1
P1D C14D H14J 110.1
H14I C14D H14J 108.4
C15D C14D P1D 108.0(2)
C15D C14D H14I 110.1
C15D C14D H14J 110.1
P2D C15D H15I 109.9
P2D C15D H15J 109.9
C14D C15D P2D 108.7(2)
C14D C15D H15I 109.9
C14D C15D H15J 109.9
H15I C15D H15J 108.3
P2D C16D H16M 109.5
P2D C16D H16N 109.5
P2D C16D H16O 109.5
H16M C16D H16N 109.5
H16M C16D H16O 109.5
H16N C16D H16O 109.5
P2D C17D H17M 109.5
P2D C17D H17N 109.5
P2D C17D H17O 109.5
H17M C17D H17N 109.5
H17M C17D H17O 109.5
H17N C17D H17O 109.5
C18D P3D Mn1C 117.8(16)
C18D P3D C20D 99.52(19)
C19D P3D Mn1C 127.6(16)
C19D P3D C18D 97.76(19)
C19D P3D C20D 101.13(19)
C20D P3D Mn1C 108.7(4)
C21D P4D Mn1C 110.8(2)
C22D P4D Mn1C 116.2(14)
C22D P4D C21D 100.71(19)
C22D P4D C23D 97.56(19)
C23D P4D Mn1C 127.7(13)
C23D P4D C21D 99.66(19)
P3D C18D H18J 109.5
P3D C18D H18K 109.5
P3D C18D H18L 109.5
H18J C18D H18K 109.5
H18J C18D H18L 109.5
H18K C18D H18L 109.5
P3D C19D H19J 109.5
P3D C19D H19K 109.5
P3D C19D H19L 109.5
H19J C19D H19K 109.5
H19J C19D H19L 109.5
H19K C19D H19L 109.5
P3D C20D H20G 109.9
P3D C20D H20H 109.9
H20G C20D H20H 108.3
C21D C20D P3D 108.8(2)
C21D C20D H20G 109.9
C21D C20D H20H 109.9
P4D C21D H21G 110.1
P4D C21D H21H 110.1
C20D C21D P4D 108.0(2)
C20D C21D H21G 110.1
C20D C21D H21H 110.1
H21G C21D H21H 108.4
P4D C22D H22J 109.5
P4D C22D H22K 109.5
P4D C22D H22L 109.5
H22J C22D H22K 109.5
H22J C22D H22L 109.5
H22K C22D H22L 109.5
P4D C23D H23J 109.5
P4D C23D H23K 109.5
P4D C23D H23L 109.5
H23J C23D H23K 109.5
H23J C23D H23L 109.5
H23K C23D H23L 109.5
C12E P1E Mn1C 123.0(5)
C12E P1E C14E 100.07(18)
C13E P1E Mn1C 120.7(5)
C13E P1E C12E 97.93(17)
C13E P1E C14E 101.36(18)
C14E P1E Mn1C 110.06(17)
C15E P2E Mn1C 109.56(15)
C16E P2E Mn1C 121.1(4)
C16E P2E C15E 100.47(18)
C16E P2E C17E 97.35(17)
C17E P2E Mn1C 124.7(3)
C17E P2E C15E 99.37(17)
P1E C12E H12P 109.5
P1E C12E H12Q 109.5
P1E C12E H12R 109.5
H12P C12E H12Q 109.5
H12P C12E H12R 109.5
H12Q C12E H12R 109.5
P1E C13E H13P 109.5
P1E C13E H13Q 109.5
P1E C13E H13R 109.5
H13P C13E H13Q 109.5
H13P C13E H13R 109.5
H13Q C13E H13R 109.5
P1E C14E H14K 110.0
P1E C14E H14L 110.0
H14K C14E H14L 108.4
C15E C14E P1E 108.4(2)
C15E C14E H14K 110.0
C15E C14E H14L 110.0
P2E C15E H15K 110.1
P2E C15E H15L 110.1
C14E C15E P2E 108.1(2)
C14E C15E H15K 110.1
C14E C15E H15L 110.1
H15K C15E H15L 108.4
P2E C16E H16P 109.5
P2E C16E H16Q 109.5
P2E C16E H16R 109.5
H16P C16E H16Q 109.5
H16P C16E H16R 109.5
H16Q C16E H16R 109.5
P2E C17E H17P 109.5
P2E C17E H17Q 109.5
P2E C17E H17R 109.5
H17P C17E H17Q 109.5
H17P C17E H17R 109.5
H17Q C17E H17R 109.5

loop_
_geom_bond_atom_site_label_1
_geom_bond_atom_site_label_2
_geom_bond_distance
Mn1 Si1 2.3562(7)
Mn1 C1 1.841(2)
Mn1 P1 2.2375(7)
Mn1 P2 2.2421(7)
Mn1 P3 2.2747(8)
Mn1 P4 2.2162(10)
Mn1 P1B 2.236(4)
Mn1 P2B 2.270(4)
Mn1 P1A 2.229(5)
Mn1 P2A 2.240(5)
Mn1 P3A 2.238(5)
Mn1 P4A 2.270(4)
Si1 H1A 1.45(4)
Si1 H1B 1.44(4)
Si1 C6 1.920(2)
N1 C1 1.181(3)
N1 C2 1.442(3)
C2 C3 1.532(4)
C2 C4 1.515(4)
C2 C5 1.531(4)
C3 H3A 0.9600
C3 H3B 0.9600
C3 H3C 0.9600
C4 H4A 0.9600
C4 H4B 0.9600
C4 H4C 0.9600
C5 H5A 0.9600
C5 H5B 0.9600
C5 H5C 0.9600
C6 C7 1.409(3)
C6 C11 1.405(3)
C7 H7 0.9300
C7 C8 1.396(3)
C8 H8 0.9300
C8 C9 1.388(4)
C9 H9 0.9300
C9 C10 1.393(4)
C10 H10 0.9300
C10 C11 1.391(4)
C11 H11 0.9300
P1 C12 1.8470(19)
P1 C13 1.8388(19)
P1 C14 1.8558(18)
P2 C15 1.8587(18)
P2 C16 1.8438(19)
P2 C17 1.8510(18)
P3 C18 1.851(2)
P3 C19 1.845(2)
P3 C20 1.8590(19)
P4 C21 1.8512(19)
P4 C22 1.839(2)
P4 C23 1.8449(19)
C18 H18A 0.9600
C18 H18B 0.9600
C18 H18C 0.9600
C19 H19A 0.9600
C19 H19B 0.9600
C19 H19C 0.9600
C20 H20A 0.9700
C20 H20B 0.9700
C20 C21 1.534(3)
C21 H21A 0.9700
C21 H21B 0.9700
C22 H22A 0.9600
C22 H22B 0.9600
C22 H22C 0.9600
C23 H23A 0.9600
C23 H23B 0.9600
C23 H23C 0.9600
C12 H12A 0.9600
C12 H12B 0.9600
C12 H12C 0.9600
C13 H13A 0.9600
C13 H13B 0.9600
C13 H13C 0.9600
C14 H14A 0.9700
C14 H14B 0.9700
C14 C15 1.533(2)
C15 H15A 0.9700
C15 H15B 0.9700
C16 H16A 0.9600
C16 H16B 0.9600
C16 H16C 0.9600
C17 H17A 0.9600
C17 H17B 0.9600
C17 H17C 0.9600
P1B C12B 1.849(2)
P1B C13B 1.841(2)
P1B C14B 1.854(2)
P2B C15B 1.857(2)
P2B C16B 1.842(2)
P2B C17B 1.851(2)
C12B H12D 0.9600
C12B H12E 0.9600
C12B H12F 0.9600
C13B H13D 0.9600
C13B H13E 0.9600
C13B H13F 0.9600
C14B H14D 0.9700
C14B H14C 0.9700
C14B C15B 1.533(3)
C15B H15C 0.9700
C15B H15D 0.9700
C16B H16D 0.9600
C16B H16E 0.9600
C16B H16F 0.9600
C17B H17D 0.9600
C17B H17E 0.9600
C17B H17F 0.9600
P1A C12A 1.849(2)
P1A C13A 1.841(2)
P1A C14A 1.854(2)
P2A C15A 1.857(2)
P2A C16A 1.842(2)
P2A C17A 1.851(2)
C12A H12G 0.9600
C12A H12H 0.9600
C12A H12I 0.9600
C13A H13G 0.9600
C13A H13H 0.9600
C13A H13I 0.9600
C14A H14E 0.9700
C14A H14F 0.9700
C14A C15A 1.533(3)
C15A H15E 0.9700
C15A H15F 0.9700
C16A H16G 0.9600
C16A H16H 0.9600
C16A H16I 0.9600
C17A H17G 0.9600
C17A H17H 0.9600
C17A H17I 0.9600
P3A C18A 1.849(2)
P3A C19A 1.841(2)
P3A C20A 1.854(2)
P4A C21A 1.857(2)
P4A C22A 1.842(2)
P4A C23A 1.851(2)
C18A H18D 0.9600
C18A H18E 0.9600
C18A H18F 0.9600
C19A H19D 0.9600
C19A H19E 0.9600
C19A H19F 0.9600
C20A H20C 0.9700
C20A H20D 0.9700
C20A C21A 1.533(3)
C21A H21C 0.9700
C21A H21D 0.9700
C22A H22D 0.9600
C22A H22E 0.9600
C22A H22F 0.9600
C23A H23D 0.9600
C23A H23E 0.9600
C23A H23F 0.9600
Mn1C Si1C 2.3568(7)
Mn1C C1C 1.847(2)
Mn1C P1C 2.2369(7)
Mn1C P2C 2.2401(7)
Mn1C P3C 2.2241(17)
Mn1C P4C 2.2770(15)
Mn1C P1D 2.238(5)
Mn1C P2D 2.275(4)
Mn1C P3D 2.214(4)
Mn1C P4D 2.228(5)
Mn1C P1E 2.205(3)
Mn1C P2E 2.270(3)
Si1C H1CA 1.40(4)
Si1C H1CB 1.45(3)
Si1C C6C 1.925(2)
N1C C1C 1.176(3)
N1C C2C 1.441(3)
C2C C3C 1.527(4)
C2C C4C 1.537(4)
C2C C5C 1.524(4)
C3C H3CA 0.9600
C3C H3CB 0.9600
C3C H3CC 0.9600
C4C H4CA 0.9600
C4C H4CB 0.9600
C4C H4CC 0.9600
C5C H5CA 0.9600
C5C H5CB 0.9600
C5C H5CC 0.9600
C6C C7C 1.405(3)
C6C C11C 1.402(4)
C7C H7C 0.9300
C7C C8C 1.396(3)
C8C H8C 0.9300
C8C C9C 1.387(4)
C9C H9C 0.9300
C9C C10C 1.391(4)
C10C H10C 0.9300
C10C C11C 1.395(4)
C11C H11C 0.9300
P1C C12C 1.8502(19)
P1C C13C 1.8396(19)
P1C C14C 1.8589(18)
P2C C15C 1.8551(18)
P2C C16C 1.8438(19)
P2C C17C 1.8508(19)
C12C H12K 0.9600
C12C H12J 0.9600
C12C H12L 0.9600
C13C H13K 0.9600
C13C H13J 0.9600
C13C H13L 0.9600
C14C H14G 0.9700
C14C H14H 0.9700
C14C C15C 1.532(3)
C15C H15G 0.9700
C15C H15H 0.9700
C16C H16J 0.9600
C16C H16K 0.9600
C16C H16L 0.9600
C17C H17J 0.9600
C17C H17K 0.9600
C17C H17L 0.9600
P3C C18C 1.847(2)
P3C C19C 1.838(2)
P3C C20C 1.851(2)
P4C C21C 1.859(2)
P4C C22C 1.844(2)
P4C C23C 1.854(2)
C18C H18G 0.9600
C18C H18H 0.9600
C18C H18I 0.9600
C19C H19G 0.9600
C19C H19H 0.9600
C19C H19I 0.9600
C20C H20E 0.9700
C20C H20F 0.9700
C20C C21C 1.532(3)
C21C H21E 0.9700
C21C H21F 0.9700
C22C H22G 0.9600
C22C H22H 0.9600
C22C H22I 0.9600
C23C H23G 0.9600
C23C H23H 0.9600
C23C H23I 0.9600
P1D C12D 1.850(2)
P1D C13D 1.842(2)
P1D C14D 1.857(2)
P2D C15D 1.855(2)
P2D C16D 1.841(2)
P2D C17D 1.849(2)
C12D H12M 0.9600
C12D H12N 0.9600
C12D H12O 0.9600
C13D H13M 0.9600
C13D H13N 0.9600
C13D H13O 0.9600
C14D H14I 0.9700
C14D H14J 0.9700
C14D C15D 1.533(3)
C15D H15I 0.9700
C15D H15J 0.9700
C16D H16M 0.9600
C16D H16N 0.9600
C16D H16O 0.9600
C17D H17M 0.9600
C17D H17N 0.9600
C17D H17O 0.9600
P3D C18D 1.849(2)
P3D C19D 1.841(2)
P3D C20D 1.854(2)
P4D C21D 1.857(2)
P4D C22D 1.842(2)
P4D C23D 1.850(2)
C18D H18J 0.9600
C18D H18K 0.9600
C18D H18L 0.9600
C19D H19J 0.9600
C19D H19K 0.9600
C19D H19L 0.9600
C20D H20G 0.9700
C20D H20H 0.9700
C20D C21D 1.533(3)
C21D H21G 0.9700
C21D H21H 0.9700
C22D H22J 0.9600
C22D H22K 0.9600
C22D H22L 0.9600
C23D H23J 0.9600
C23D H23K 0.9600
C23D H23L 0.9600
P1E C12E 1.847(2)
P1E C13E 1.839(2)
P1E C14E 1.852(2)
P2E C15E 1.858(2)
P2E C16E 1.844(2)
P2E C17E 1.852(2)
C12E H12P 0.9600
C12E H12Q 0.9600
C12E H12R 0.9600
C13E H13P 0.9600
C13E H13Q 0.9600
C13E H13R 0.9600
C14E H14K 0.9700
C14E H14L 0.9700
C14E C15E 1.533(3)
C15E H15K 0.9700
C15E H15L 0.9700
C16E H16P 0.9600
C16E H16Q 0.9600
C16E H16R 0.9600
C17E H17P 0.9600
C17E H17Q 0.9600
C17E H17R 0.9600

loop_
_geom_torsion_atom_site_label_1
_geom_torsion_atom_site_label_2
_geom_torsion_atom_site_label_3
_geom_torsion_atom_site_label_4
_geom_torsion
Mn1 P1 C14 C15 -34.38(18)
Mn1 P2 C15 C14 -38.60(18)
Mn1 P3 C20 C21 34.2(2)
Mn1 P4 C21 C20 40.3(2)
Mn1 P1B C14B C15B -38.3(7)
Mn1 P2B C15B C14B -34.1(6)
Mn1 P1A C14A C15A 41.9(11)
Mn1 P2A C15A C14A 30.9(12)
Mn1 P3A C20A C21A 33.0(13)
Mn1 P4A C21A C20A 39.9(12)
Si1 C6 C7 C8 175.3(2)
Si1 C6 C11 C10 -173.5(2)
C1 N1 C2 C3 15.4(13)
C1 N1 C2 C4 135.5(12)
C1 N1 C2 C5 -104.5(12)
C6 C7 C8 C9 -1.5(4)
C7 C6 C11 C10 2.1(4)
C7 C8 C9 C10 1.3(4)
C8 C9 C10 C11 0.5(4)
C9 C10 C11 C6 -2.3(4)
C11 C6 C7 C8 -0.2(4)
P1 C14 C15 P2 44.4(2)
P3 C20 C21 P4 -45.6(2)
C18 P3 C20 C21 164.9(2)
C19 P3 C20 C21 -96.0(2)
C22 P4 C21 C20 -89.6(2)
C23 P4 C21 C20 169.8(2)
C12 P1 C14 C15 -162.63(17)
C13 P1 C14 C15 97.11(18)
C16 P2 C15 C14 85.23(18)
C17 P2 C15 C14 -175.27(17)
P1B C14B C15B P2B 44.1(6)
C12B P1B C14B C15B -168.1(8)
C13B P1B C14B C15B 92.0(8)
C16B P2B C15B C14B 91.6(8)
C17B P2B C15B C14B -168.8(8)
P1A C14A C15A P2A -44.6(6)
C12A P1A C14A C15A 165.4(19)
C13A P1A C14A C15A -94.7(19)
C16A P2A C15A C14A -99.1(18)
C17A P2A C15A C14A 161.2(18)
P3A C20A C21A P4A -44.6(6)
C18A P3A C20A C21A -176(2)
C19A P3A C20A C21A -76(2)
C22A P4A C21A C20A -97.9(17)
C23A P4A C21A C20A 162.4(17)
Mn1C P1C C14C C15C -32.92(18)
Mn1C P2C C15C C14C -38.89(18)
Mn1C P3C C20C C21C -35.2(3)
Mn1C P4C C21C C20C -36.6(3)
Mn1C P1D C14D C15D 31.7(11)
Mn1C P2D C15D C14D 41.5(10)
Mn1C P3D C20D C21D 42.5(10)
Mn1C P4D C21D C20D 30.1(11)
Mn1C P1E C14E C15E 41.1(4)
Mn1C P2E C15E C14E 33.8(4)
Si1C C6C C7C C8C 175.8(2)
Si1C C6C C11C C10C -173.4(2)
C6C C7C C8C C9C -2.3(4)
C7C C6C C11C C10C 1.7(4)
C7C C8C C9C C10C 1.3(4)
C8C C9C C10C C11C 1.1(4)
C9C C10C C11C C6C -2.7(4)
C11C C6C C7C C8C 0.7(4)
P1C C14C C15C P2C 43.8(2)
C12C P1C C14C C15C -161.30(17)
C13C P1C C14C C15C 98.77(18)
C16C P2C C15C C14C 85.05(19)
C17C P2C C15C C14C -175.44(18)
P3C C20C C21C P4C 43.9(3)
C18C P3C C20C C21C -166.3(3)
C19C P3C C20C C21C 93.4(3)
C22C P4C C21C C20C 91.6(3)
C23C P4C C21C C20C -169.3(3)
P1D C14D C15D P2D -44.8(6)
C12D P1D C14D C15D -177.0(18)
C13D P1D C14D C15D -77.3(18)
C16D P2D C15D C14D -90.9(14)
C17D P2D C15D C14D 169.2(14)
P3D C20D C21D P4D -44.6(6)
C18D P3D C20D C21D 166.2(17)
C19D P3D C20D C21D -93.8(17)
C22D P4D C21D C20D -93.4(15)
C23D P4D C21D C20D 166.9(15)
P1E C14E C15E P2E -46.0(4)
C12E P1E C14E C15E 171.9(5)
C13E P1E C14E C15E -87.8(5)
C16E P2E C15E C14E -94.7(5)
C17E P2E C15E C14E 166.0(5)
